data_7247368
loop_
_publ_author_name
'Li, Ying-Yu'
'Jin, Guan-Yu'
'Wang, Zhi-Qiang'
'Hu, Cong'
'Wang, Xue-Dong'
'Liu, Jian-Ming'
'Liu, Min'
'Han, Hong-Liang'
'Li, Zhong-Feng'
'Jin, Qiong-Hua'

_publ_section_title
;
 Facile fabrication and characterization of rare earth complexes based on
 Keggin-type polyoxometalate with highly efficient activity for
 photocatalytic degradation of MO
;
_journal_issue 41
_journal_name_full CrystEngComm
_journal_page_first 5851
_journal_page_last 5860
_journal_paper_doi 10.1039/D3CE00746D
_journal_volume 25
_journal_year 2023
_chemical_formula_sum 'C32 H77 Er N O59 P7 W12'
_chemical_formula_weight 4010.20
_space_group_IT_number 14
_space_group_name_Hall '-P 2ybc'
_space_group_name_H-M_alt 'P 1 21/c 1'
_symmetry_cell_setting monoclinic
_symmetry_space_group_name_H-M 'P 1 21/c 1'
_atom_sites_solution_hydrogens geom
_atom_sites_solution_primary direct
_atom_sites_solution_secondary difmap
_audit_creation_method SHELXL-97
_audit_update_record
;
2023-05-15 deposited with the CCDC.	2023-09-12 downloaded from the CCDC.
;
_cell_angle_alpha 90.00
_cell_angle_beta 113.535(4)
_cell_angle_gamma 90.00
_cell_formula_units_Z 4
_cell_length_a 25.703(2)
_cell_length_b 14.6812(13)
_cell_length_c 24.600(2)
_cell_measurement_reflns_used 4950
_cell_measurement_temperature 298(2)
_cell_measurement_theta_max 27.093
_cell_measurement_theta_min 2.854
_cell_volume 8510.7(12)
_computing_cell_refinement 'Bruker SMART'
_computing_data_collection 'Bruker SMART'
_computing_data_reduction 'Bruker SHELXTL'
_computing_molecular_graphics 'Bruker SHELXTL'
_computing_publication_material 'Bruker SHELXTL'
_computing_structure_refinement 'SHELXL-97 (Sheldrick, 1997)'
_computing_structure_solution 'SHELXS-97 (Sheldrick, 1990)'
_diffrn_ambient_temperature 298(2)
_diffrn_measured_fraction_theta_full 0.997
_diffrn_measured_fraction_theta_max 0.997
_diffrn_measurement_device_type 'CCD area detector'
_diffrn_measurement_method 'phi and omega scans'
_diffrn_radiation_monochromator graphite
_diffrn_radiation_source 'fine-focus sealed tube'
_diffrn_radiation_type MoK\a
_diffrn_radiation_wavelength 0.71073
_diffrn_reflns_av_R_equivalents 0.1198
_diffrn_reflns_av_sigmaI/netI 0.1554
_diffrn_reflns_limit_h_max 23
_diffrn_reflns_limit_h_min -30
_diffrn_reflns_limit_k_max 17
_diffrn_reflns_limit_k_min -17
_diffrn_reflns_limit_l_max 27
_diffrn_reflns_limit_l_min -29
_diffrn_reflns_number 40999
_diffrn_reflns_theta_full 25.02
_diffrn_reflns_theta_max 25.02
_diffrn_reflns_theta_min 1.81
_exptl_absorpt_coefficient_mu 17.349
_exptl_absorpt_correction_T_max 0.1950
_exptl_absorpt_correction_T_min 0.1372
_exptl_absorpt_correction_type multi-scan
_exptl_absorpt_process_details sadabs
_exptl_crystal_colour colourless
_exptl_crystal_density_diffrn 3.130
_exptl_crystal_density_method 'not measured'
_exptl_crystal_description bulk
_exptl_crystal_F_000 7236
_exptl_crystal_size_max 0.19
_exptl_crystal_size_mid 0.16
_exptl_crystal_size_min 0.14
_refine_diff_density_max 2.888
_refine_diff_density_min -2.465
_refine_diff_density_rms 0.342
_refine_ls_extinction_method none
_refine_ls_goodness_of_fit_ref 1.063
_refine_ls_hydrogen_treatment mixed
_refine_ls_matrix_type full
_refine_ls_number_parameters 1061
_refine_ls_number_reflns 14983
_refine_ls_number_restraints 2412
_refine_ls_restrained_S_all 1.019
_refine_ls_R_factor_all 0.1433
_refine_ls_R_factor_gt 0.0655
_refine_ls_shift/su_max 0.001
_refine_ls_shift/su_mean 0.000
_refine_ls_structure_factor_coef Fsqd
_refine_ls_weighting_details 'calc w=1/[\s^2^(Fo^2^)+(0.0266P)^2^+0.0000P] where P=(Fo^2^+2Fc^2^)/3'
_refine_ls_weighting_scheme calc
_refine_ls_wR_factor_gt 0.1175
_refine_ls_wR_factor_ref 0.1329
_reflns_number_gt 7503
_reflns_number_total 14983
_reflns_threshold_expression >2sigma(I)
_cod_data_source_file d3ce00746d25.cif
_cod_data_source_block 201210b
_cod_depositor_comments
;
The following automatic conversions were performed:

data item '_symmetry_cell_setting' value 'Monoclinic' was changed to
'monoclinic' in accordance with the
/home/data/users/saulius/crontab/automatic-downloads/rss-feeds/RSC/lib/dictionaries/cif_core.dic
dictionary named 'cif_core.dic' version 2.4.2 last updated on
2011-04-26.

Automatic conversion script
Id: cif_fix_values 8170 2020-07-09 18:12:32Z antanas 

 Adding full bibliography for 7247364--7247369.cif.
;
_cod_original_cell_volume 8510.6(13)
_cod_original_sg_symbol_H-M P2(1)/c
_cod_database_code 7247368

loop_
_symmetry_equiv_pos_as_xyz
'x, y, z'
'-x, y+1/2, -z+1/2'
'-x, -y, -z'
'x, -y-1/2, z-1/2'

loop_
_atom_site_label
_atom_site_type_symbol
_atom_site_fract_x
_atom_site_fract_y
_atom_site_fract_z
_atom_site_U_iso_or_equiv
_atom_site_adp_type
_atom_site_occupancy
_atom_site_symmetry_multiplicity
_atom_site_calc_flag
_atom_site_refinement_flags
_atom_site_disorder_assembly
_atom_site_disorder_group
Er1 Er 0.75774(4) 0.53580(7) 0.75788(4) 0.0373(3) Uani 1 1 d . . .
W1 W 0.56565(4) 0.81340(6) 0.59708(4) 0.0436(3) Uani 1 1 d . . .
W2 W 0.49877(4) 0.77674(6) 0.44056(4) 0.0455(3) Uani 1 1 d . . .
W3 W 0.41431(4) 0.82445(6) 0.52299(4) 0.0486(3) Uani 1 1 d . . .
W4 W 0.41477(4) 1.04790(7) 0.58121(4) 0.0474(3) Uani 1 1 d . . .
W5 W 0.56570(4) 1.03603(6) 0.65651(4) 0.0433(3) Uani 1 1 d . . .
W6 W 0.65099(4) 0.99048(6) 0.57503(4) 0.0454(3) Uani 1 1 d . . .
W7 W 0.96417(4) 0.79580(6) 0.05640(4) 0.0429(3) Uani 1 1 d . . .
W8 W 1.02859(4) 0.98283(7) 0.15396(4) 0.0473(3) Uani 1 1 d . . .
W9 W 1.11025(5) 0.85130(6) 0.09353(5) 0.0527(3) Uani 1 1 d . . .
W10 W 1.07962(5) 0.86553(6) -0.06130(5) 0.0538(3) Uani 1 1 d . . .
W11 W 0.93319(4) 0.81493(6) -0.09820(4) 0.0425(3) Uani 1 1 d . . .
W12 W 0.85442(4) 0.94671(7) -0.03406(5) 0.0476(3) Uani 1 1 d . . .
N1 N 0.6025(11) 0.4879(17) 0.5630(10) 0.093(9) Uani 1 1 d . . .
O1 O 0.7976(7) 0.5382(10) 0.8566(7) 0.065(3) Uani 1 1 d U . .
O2 O 0.8685(7) 0.5455(11) 0.9649(7) 0.077(4) Uani 1 1 d DU . .
O3 O 0.7688(7) 0.5213(10) 0.9453(7) 0.075(4) Uani 1 1 d DU . .
O4 O 0.7179(7) 0.6593(10) 0.7817(7) 0.068(3) Uani 1 1 d U . .
O5 O 0.6444(8) 0.7523(13) 0.7909(8) 0.088(4) Uani 1 1 d DU . .
O6 O 0.7427(8) 0.8255(11) 0.8123(7) 0.081(4) Uani 1 1 d DU . .
O7 O 0.7761(7) 0.6405(10) 0.7012(7) 0.064(3) Uani 1 1 d U . .
O8 O 0.7603(7) 0.6526(12) 0.5926(8) 0.082(4) Uani 1 1 d DU . .
O9 O 0.8188(7) 0.7699(11) 0.6717(8) 0.078(4) Uani 1 1 d DU . .
O10 O 0.8510(6) 0.5108(10) 0.7813(6) 0.057(3) Uani 1 1 d U . .
O11 O 0.9229(7) 0.4334(10) 0.7464(7) 0.064(3) Uani 1 1 d DU . .
O12 O 0.9527(6) 0.5344(11) 0.8349(7) 0.068(4) Uani 1 1 d DU . .
O13 O 0.7505(7) 0.4317(11) 0.6881(7) 0.067(3) Uani 1 1 d U . .
O14 O 0.7174(7) 0.3429(12) 0.5889(8) 0.081(4) Uani 1 1 d DU . .
O15 O 0.7875(8) 0.2778(12) 0.6865(8) 0.094(4) Uani 1 1 d DU . .
O16 O 0.7112(7) 0.4242(12) 0.7806(7) 0.082(3) Uani 1 1 d U . .
O17 O 0.6830(9) 0.2949(13) 0.8325(8) 0.106(4) Uani 1 1 d DU . .
O18 O 0.6108(9) 0.3690(14) 0.7374(8) 0.107(4) Uani 1 1 d DU . .
O19 O 0.6656(6) 0.5621(10) 0.6833(7) 0.073(5) Uani 1 1 d U . .
H19E H 0.6503 0.5313 0.6508 0.087 Uiso 1 1 d R . .
H19F H 0.6494 0.6148 0.6777 0.087 Uiso 1 1 d R . .
O20 O 0.4993(12) 0.8961(19) 0.5126(12) 0.048(4) Uani 0.50 1 d PU . .
O21 O 0.4998(13) 1.0495(19) 0.5525(13) 0.058(4) Uani 0.50 1 d PU . .
O22 O 0.5567(12) 1.0216(18) 0.4954(12) 0.050(4) Uani 0.50 1 d PU . .
O23 O 0.4521(12) 1.0309(18) 0.4425(12) 0.048(5) Uani 0.50 1 d PU . .
O24 O 0.5452(6) 0.7622(11) 0.5208(6) 0.065(3) Uani 1 1 d U . .
O25 O 0.4896(6) 0.7987(10) 0.5810(6) 0.064(3) Uani 1 1 d U . .
O26 O 0.5694(6) 0.9078(10) 0.6517(6) 0.060(3) Uani 1 1 d U . .
O27 O 0.6298(7) 0.8715(10) 0.5920(7) 0.064(3) Uani 1 1 d U . .
O28 O 0.5948(7) 0.7259(10) 0.6416(7) 0.070(4) Uani 1 1 d U . .
O29 O 0.4381(6) 0.7713(11) 0.4651(6) 0.067(4) Uani 1 1 d U . .
O30 O 0.5620(6) 0.8336(10) 0.4271(6) 0.058(3) Uani 1 1 d U . .
O31 O 0.4996(7) 0.6717(10) 0.4144(7) 0.068(5) Uani 1 1 d U . .
O32 O 0.4099(7) 0.9183(10) 0.5728(7) 0.072(4) Uani 1 1 d U . .
O33 O 0.3747(7) 0.7409(9) 0.5355(6) 0.065(5) Uani 1 1 d U . .
O34 O 0.4882(7) 1.0301(10) 0.6433(7) 0.069(4) Uani 1 1 d U . .
O35 O 0.3635(7) 1.0543(9) 0.5004(6) 0.061(4) Uani 1 1 d U . .
O36 O 0.3758(6) 1.0694(10) 0.6195(6) 0.059(4) Uani 1 1 d U . .
O37 O 0.6311(6) 1.0344(9) 0.6351(6) 0.056(3) Uani 1 1 d U . .
O38 O 0.5492(6) 1.1589(10) 0.6291(7) 0.065(4) Uani 1 1 d U . .
O39 O 0.5946(7) 1.0540(10) 0.7288(6) 0.063(4) Uani 1 1 d U . .
O40 O 0.6396(7) 1.1088(9) 0.5421(6) 0.065(4) Uani 1 1 d U . .
O41 O 0.7214(6) 0.9846(10) 0.6091(7) 0.066(4) Uani 1 1 d U . .
O42 O 1.0153(12) 0.9336(19) 0.0503(13) 0.053(4) Uani 0.50 1 d PU . .
O43 O 0.9959(12) 0.9482(18) -0.0585(12) 0.047(4) Uani 0.50 1 d PU . .
O44 O 0.9365(12) 1.0412(18) -0.0104(13) 0.052(4) Uani 0.50 1 d PU . .
O45 O 1.0403(11) 1.0749(16) 0.0118(11) 0.034(5) Uani 0.50 1 d PU . .
O46 O 0.9837(6) 0.8803(10) 0.1209(7) 0.065(3) Uani 1 1 d U . .
O47 O 1.0420(6) 0.7807(10) 0.0776(7) 0.065(3) Uani 1 1 d U . .
O48 O 0.9513(6) 0.7636(10) -0.0222(6) 0.057(3) Uani 1 1 d U . .
O49 O 0.8929(6) 0.8553(10) 0.0264(6) 0.057(3) Uani 1 1 d U . .
O50 O 0.9489(8) 0.6981(10) 0.0840(7) 0.081(5) Uani 1 1 d U . .
O51 O 1.0917(7) 0.9160(10) 0.1504(7) 0.068(4) Uani 1 1 d U . .
O52 O 0.9608(6) 1.0544(10) 0.1253(7) 0.063(3) Uani 1 1 d U . .
O53 O 1.0400(7) 0.9734(11) 0.2253(6) 0.073(5) Uani 1 1 d U . .
O54 O 1.1021(7) 0.8183(10) 0.0176(7) 0.069(4) Uani 1 1 d U . .
O55 O 1.1588(7) 0.7823(10) 0.1368(8) 0.083(6) Uani 1 1 d U . .
O56 O 1.0107(6) 0.7998(10) -0.0849(7) 0.065(3) Uani 1 1 d U . .
O57 O 1.1174(6) 0.8021(10) -0.0909(6) 0.060(4) Uani 1 1 d U . .
O58 O 0.8696(6) 0.8730(10) -0.0904(7) 0.063(3) Uani 1 1 d U . .
O59 O 0.9311(7) 0.9091(10) -0.1521(7) 0.070(4) Uani 1 1 d U . .
O60 O 0.9016(6) 0.7274(9) -0.1443(7) 0.060(4) Uani 1 1 d U . .
O61 O 0.8462(7) 1.0460(10) -0.0883(7) 0.075(4) Uani 1 1 d U . .
O62 O 0.8736(7) 1.0326(10) 0.0283(7) 0.075(4) Uani 1 1 d U . .
O63 O 0.7872(6) 0.9243(10) -0.0501(6) 0.054(4) Uani 1 1 d U . .
P1 P 0.8076(3) 0.5668(5) 0.9191(3) 0.0576(18) Uani 1 1 d U . .
P2 P 0.7104(3) 0.7364(5) 0.8161(3) 0.0620(19) Uani 1 1 d U . .
P3 P 0.8006(3) 0.6662(5) 0.6575(3) 0.0622(18) Uani 1 1 d U . .
P4 P 0.9059(3) 0.5179(5) 0.7732(3) 0.0562(17) Uani 1 1 d U . .
P5 P 0.7343(3) 0.3416(5) 0.6571(3) 0.066(2) Uani 1 1 d U . .
P6 P 0.6728(4) 0.3425(6) 0.7694(4) 0.093(2) Uani 1 1 d U . .
P7 P 0.5000 1.0000 0.5000 0.0313(17) Uani 1 2 d SU . .
P8 P 1.0000 1.0000 0.0000 0.0330(17) Uani 1 2 d SU . .
C1 C 0.7966(10) 0.6839(15) 0.9246(10) 0.068(4) Uani 1 1 d U . .
H1A H 0.8100 0.7002 0.9662 0.082 Uiso 1 1 calc R . .
H1B H 0.8192 0.7173 0.9078 0.082 Uiso 1 1 calc R . .
C2 C 0.7319(10) 0.7151(17) 0.8918(10) 0.072(4) Uani 1 1 d U . .
H2A H 0.7263 0.7700 0.9108 0.086 Uiso 1 1 calc R . .
H2B H 0.7078 0.6680 0.8969 0.086 Uiso 1 1 calc R . .
C3 C 0.9146(9) 0.5296(13) 0.9474(11) 0.068(4) Uani 1 1 d DU . .
H3A H 0.9496 0.5535 0.9772 0.081 Uiso 1 1 calc R . .
H3B H 0.9075 0.5602 0.9101 0.081 Uiso 1 1 calc R . .
C4 C 0.9200(10) 0.4271(12) 0.9404(11) 0.077(7) Uani 1 1 d DU . .
H4A H 0.8986 0.3952 0.9587 0.116 Uiso 1 1 calc R . .
H4B H 0.9592 0.4097 0.9591 0.116 Uiso 1 1 calc R . .
H4C H 0.9056 0.4120 0.8990 0.116 Uiso 1 1 calc R . .
C5 C 0.7591(12) 0.4247(12) 0.9431(11) 0.089(5) Uani 1 1 d DU . .
H5A H 0.7838 0.3957 0.9271 0.106 Uiso 1 1 calc R . .
H5B H 0.7203 0.4130 0.9157 0.106 Uiso 1 1 calc R . .
C6 C 0.7686(14) 0.3800(19) 1.0018(11) 0.130(10) Uani 1 1 d DU . .
H6A H 0.7966 0.4137 1.0334 0.194 Uiso 1 1 calc R . .
H6B H 0.7817 0.3187 1.0019 0.194 Uiso 1 1 calc R . .
H6C H 0.7337 0.3792 1.0072 0.194 Uiso 1 1 calc R . .
C7 C 0.6178(11) 0.8229(17) 0.8115(13) 0.122(6) Uani 1 1 d DU . .
H7A H 0.6144 0.8808 0.7913 0.146 Uiso 1 1 calc R . .
H7B H 0.6338 0.8307 0.8542 0.146 Uiso 1 1 calc R . .
C8 C 0.5637(13) 0.764(2) 0.7875(15) 0.170(12) Uani 1 1 d DU . .
H8A H 0.5420 0.7794 0.7466 0.255 Uiso 1 1 calc R . .
H8B H 0.5415 0.7763 0.8101 0.255 Uiso 1 1 calc R . .
H8C H 0.5739 0.7012 0.7907 0.255 Uiso 1 1 calc R . .
C9 C 0.7425(12) 0.8544(16) 0.7564(9) 0.086(5) Uani 1 1 d DU . .
H9A H 0.7042 0.8543 0.7260 0.103 Uiso 1 1 calc R . .
H9B H 0.7659 0.8146 0.7441 0.103 Uiso 1 1 calc R . .
C10 C 0.7665(12) 0.9500(17) 0.7676(12) 0.119(10) Uani 1 1 d DU . .
H10A H 0.7438 0.9874 0.7816 0.179 Uiso 1 1 calc R . .
H10B H 0.7662 0.9749 0.7313 0.179 Uiso 1 1 calc R . .
H10C H 0.8048 0.9482 0.7969 0.179 Uiso 1 1 calc R . .
C11 C 0.8618(10) 0.6030(16) 0.6653(10) 0.064(4) Uani 1 1 d U . .
H11A H 0.8508 0.5402 0.6544 0.077 Uiso 1 1 calc R . .
H11B H 0.8768 0.6268 0.6376 0.077 Uiso 1 1 calc R . .
C12 C 0.9073(10) 0.6049(16) 0.7255(10) 0.065(4) Uani 1 1 d U . .
H12A H 0.9054 0.6627 0.7437 0.078 Uiso 1 1 calc R . .
H12B H 0.9435 0.6026 0.7220 0.078 Uiso 1 1 calc R . .
C13 C 0.7041(8) 0.6894(18) 0.5722(9) 0.084(5) Uani 1 1 d DU . .
H13A H 0.7054 0.7503 0.5880 0.100 Uiso 1 1 calc R . .
H13B H 0.6808 0.6517 0.5859 0.100 Uiso 1 1 calc R . .
C14 C 0.6785(12) 0.693(2) 0.5045(9) 0.109(8) Uani 1 1 d DU . .
H14A H 0.7013 0.6570 0.4897 0.163 Uiso 1 1 calc R . .
H14B H 0.6774 0.7546 0.4916 0.163 Uiso 1 1 calc R . .
H14C H 0.6406 0.6685 0.4897 0.163 Uiso 1 1 calc R . .
C15 C 0.8296(12) 0.8102(17) 0.6237(10) 0.099(5) Uani 1 1 d DU . .
H15A H 0.7945 0.8287 0.5917 0.119 Uiso 1 1 calc R . .
H15B H 0.8495 0.7680 0.6084 0.119 Uiso 1 1 calc R . .
C16 C 0.8662(12) 0.8918(18) 0.6522(14) 0.125(9) Uani 1 1 d DU . .
H16A H 0.8425 0.9416 0.6534 0.188 Uiso 1 1 calc R . .
H16B H 0.8875 0.9091 0.6294 0.188 Uiso 1 1 calc R . .
H16C H 0.8919 0.8765 0.6918 0.188 Uiso 1 1 calc R . .
C17 C 0.9282(10) 0.3444(12) 0.7718(10) 0.072(5) Uani 1 1 d DU . .
H17A H 0.8911 0.3169 0.7606 0.086 Uiso 1 1 calc R . .
H17B H 0.9461 0.3482 0.8147 0.086 Uiso 1 1 calc R . .
C18 C 0.9646(10) 0.2870(15) 0.7486(12) 0.089(8) Uani 1 1 d DU . .
H18A H 0.9451 0.2793 0.7065 0.133 Uiso 1 1 calc R . .
H18B H 0.9714 0.2284 0.7675 0.133 Uiso 1 1 calc R . .
H18C H 1.0001 0.3172 0.7571 0.133 Uiso 1 1 calc R . .
C19 C 1.0112(7) 0.5238(17) 0.8443(11) 0.081(5) Uani 1 1 d DU . .
H19A H 1.0155 0.5382 0.8079 0.097 Uiso 1 1 calc R . .
H19B H 1.0221 0.4607 0.8540 0.097 Uiso 1 1 calc R . .
C20 C 1.0504(10) 0.5841(17) 0.8935(12) 0.109(10) Uani 1 1 d DU . .
H20A H 1.0533 0.6426 0.8776 0.164 Uiso 1 1 calc R . .
H20B H 1.0873 0.5565 0.9108 0.164 Uiso 1 1 calc R . .
H20C H 1.0354 0.5913 0.9233 0.164 Uiso 1 1 calc R . .
C21 C 0.6746(11) 0.2922(18) 0.6608(11) 0.083(4) Uani 1 1 d U . .
H21A H 0.6441 0.3366 0.6472 0.100 Uiso 1 1 calc R . .
H21B H 0.6632 0.2414 0.6334 0.100 Uiso 1 1 calc R . .
C22 C 0.6804(12) 0.2593(18) 0.7193(11) 0.092(4) Uani 1 1 d U . .
H22A H 0.7175 0.2312 0.7384 0.110 Uiso 1 1 calc R . .
H22B H 0.6523 0.2120 0.7134 0.110 Uiso 1 1 calc R . .
C23 C 0.7487(11) 0.3982(18) 0.5650(10) 0.092(5) Uani 1 1 d DU . .
H23A H 0.7861 0.3716 0.5757 0.111 Uiso 1 1 calc R . .
H23B H 0.7539 0.4579 0.5833 0.111 Uiso 1 1 calc R . .
C24 C 0.7219(14) 0.410(2) 0.4985(11) 0.162(12) Uani 1 1 d DU . .
H24A H 0.7130 0.3515 0.4798 0.244 Uiso 1 1 calc R . .
H24B H 0.7479 0.4412 0.4857 0.244 Uiso 1 1 calc R . .
H24C H 0.6877 0.4453 0.4877 0.244 Uiso 1 1 calc R . .
C25 C 0.7843(11) 0.1908(14) 0.6588(11) 0.096(5) Uani 1 1 d DU . .
H25A H 0.7800 0.1997 0.6182 0.116 Uiso 1 1 calc R . .
H25B H 0.7513 0.1581 0.6582 0.116 Uiso 1 1 calc R . .
C26 C 0.8370(11) 0.1348(18) 0.6915(13) 0.132(11) Uani 1 1 d DU . .
H26A H 0.8374 0.1158 0.7291 0.198 Uiso 1 1 calc R . .
H26B H 0.8701 0.1709 0.6980 0.198 Uiso 1 1 calc R . .
H26C H 0.8370 0.0822 0.6684 0.198 Uiso 1 1 calc R . .
C27 C 0.6476(11) 0.2180(16) 0.8314(14) 0.121(6) Uani 1 1 d DU . .
H27A H 0.6215 0.2039 0.7912 0.146 Uiso 1 1 calc R . .
H27B H 0.6260 0.2296 0.8553 0.146 Uiso 1 1 calc R . .
C28 C 0.6904(14) 0.141(2) 0.8578(15) 0.161(11) Uani 1 1 d DU . .
H28A H 0.7075 0.1252 0.8307 0.242 Uiso 1 1 calc R . .
H28B H 0.6713 0.0886 0.8644 0.242 Uiso 1 1 calc R . .
H28C H 0.7193 0.1604 0.8947 0.242 Uiso 1 1 calc R . .
C29 C 0.5838(12) 0.4392(18) 0.7570(12) 0.114(6) Uani 1 1 d DU . .
H29A H 0.6128 0.4791 0.7837 0.137 Uiso 1 1 calc R . .
H29B H 0.5642 0.4115 0.7792 0.137 Uiso 1 1 calc R . .
C30 C 0.5416(13) 0.496(2) 0.7071(13) 0.136(10) Uani 1 1 d DU . .
H30A H 0.5112 0.4581 0.6819 0.204 Uiso 1 1 calc R . .
H30B H 0.5605 0.5232 0.6844 0.204 Uiso 1 1 calc R . .
H30C H 0.5265 0.5434 0.7237 0.204 Uiso 1 1 calc R . .
C31 C 0.5763(12) 0.474(2) 0.5157(15) 0.089(11) Uani 1 1 d . . .
C32 C 0.5514(12) 0.451(2) 0.4543(13) 0.122(14) Uani 1 1 d . . .
H32A H 0.5782 0.4622 0.4369 0.184 Uiso 1 1 calc R . .
H32B H 0.5182 0.4878 0.4347 0.184 Uiso 1 1 calc R . .
H32C H 0.5409 0.3879 0.4499 0.184 Uiso 1 1 calc R . .

loop_
_atom_site_aniso_label
_atom_site_aniso_U_11
_atom_site_aniso_U_22
_atom_site_aniso_U_33
_atom_site_aniso_U_23
_atom_site_aniso_U_13
_atom_site_aniso_U_12
Er1 0.0383(7) 0.0359(6) 0.0409(7) -0.0068(5) 0.0193(5) -0.0022(5)
W1 0.0460(7) 0.0412(6) 0.0418(6) 0.0090(5) 0.0157(5) 0.0106(5)
W2 0.0479(7) 0.0341(6) 0.0544(7) -0.0104(5) 0.0202(6) 0.0006(5)
W3 0.0526(7) 0.0444(6) 0.0527(7) -0.0014(5) 0.0253(6) -0.0134(5)
W4 0.0520(7) 0.0476(6) 0.0541(7) 0.0015(5) 0.0332(6) 0.0075(5)
W5 0.0468(7) 0.0441(6) 0.0352(6) -0.0025(5) 0.0123(5) 0.0005(5)
W6 0.0318(6) 0.0463(6) 0.0518(7) -0.0015(5) 0.0101(5) 0.0026(5)
W7 0.0524(7) 0.0325(5) 0.0504(7) 0.0043(5) 0.0275(6) -0.0066(5)
W8 0.0584(7) 0.0534(7) 0.0382(6) 0.0017(5) 0.0278(6) -0.0034(6)
W9 0.0607(8) 0.0364(6) 0.0543(7) 0.0047(5) 0.0159(6) 0.0057(5)
W10 0.0663(8) 0.0409(6) 0.0763(8) -0.0180(6) 0.0517(7) -0.0053(6)
W11 0.0427(6) 0.0339(5) 0.0594(7) -0.0167(5) 0.0293(5) -0.0081(5)
W12 0.0445(7) 0.0516(7) 0.0564(7) -0.0151(5) 0.0304(6) -0.0165(5)
N1 0.10(2) 0.10(2) 0.056(17) -0.007(16) 0.014(16) -0.018(17)
O1 0.067(6) 0.069(6) 0.063(6) -0.014(5) 0.031(5) -0.002(5)
O2 0.077(7) 0.077(7) 0.067(7) -0.014(6) 0.019(6) 0.002(7)
O3 0.090(7) 0.068(7) 0.066(7) -0.015(6) 0.030(6) -0.011(6)
O4 0.076(6) 0.070(6) 0.061(6) -0.018(5) 0.030(5) -0.003(5)
O5 0.088(7) 0.103(8) 0.077(7) -0.015(7) 0.038(7) 0.016(7)
O6 0.097(7) 0.074(7) 0.067(7) -0.009(6) 0.028(6) -0.011(7)
O7 0.068(5) 0.072(5) 0.068(5) 0.008(5) 0.044(5) 0.004(5)
O8 0.074(7) 0.095(7) 0.082(7) 0.005(7) 0.036(6) 0.023(6)
O9 0.083(7) 0.080(7) 0.079(7) 0.011(6) 0.040(6) 0.009(6)
O10 0.055(5) 0.067(5) 0.063(5) -0.006(5) 0.038(5) -0.001(5)
O11 0.064(7) 0.068(7) 0.071(7) -0.004(6) 0.038(6) 0.008(6)
O12 0.055(6) 0.087(7) 0.069(7) -0.012(6) 0.031(6) 0.008(6)
O13 0.068(6) 0.077(6) 0.064(6) -0.022(5) 0.036(5) -0.023(5)
O14 0.080(7) 0.091(7) 0.073(7) -0.019(7) 0.031(7) -0.017(7)
O15 0.091(7) 0.083(7) 0.089(7) -0.027(6) 0.015(6) -0.007(6)
O16 0.086(6) 0.091(6) 0.070(6) -0.019(5) 0.033(5) -0.035(6)
O17 0.120(8) 0.111(8) 0.085(7) -0.015(7) 0.036(7) -0.053(7)
O18 0.105(8) 0.121(8) 0.090(7) -0.031(7) 0.034(7) -0.026(7)
O19 0.065(9) 0.072(9) 0.067(9) -0.016(8) 0.012(8) 0.000(8)
O20 0.054(6) 0.058(6) 0.043(6) -0.004(6) 0.030(6) -0.003(6)
O21 0.062(6) 0.054(6) 0.057(6) 0.000(6) 0.023(6) 0.002(6)
O22 0.055(7) 0.048(7) 0.049(7) -0.008(7) 0.024(7) -0.005(7)
O23 0.052(9) 0.043(8) 0.046(8) 0.008(8) 0.016(8) 0.011(8)
O24 0.057(6) 0.092(7) 0.051(6) -0.003(6) 0.028(5) 0.001(6)
O25 0.059(6) 0.078(6) 0.053(6) -0.013(5) 0.020(5) 0.004(6)
O26 0.062(6) 0.064(6) 0.064(6) -0.003(5) 0.034(5) -0.005(5)
O27 0.065(6) 0.066(6) 0.064(6) -0.011(5) 0.029(5) 0.004(5)
O28 0.064(9) 0.064(9) 0.088(10) 0.016(8) 0.036(8) 0.006(8)
O29 0.060(7) 0.087(7) 0.052(6) -0.014(6) 0.021(6) -0.002(6)
O30 0.048(6) 0.071(7) 0.059(6) 0.001(6) 0.027(6) 0.000(6)
O31 0.071(8) 0.056(7) 0.071(8) -0.006(6) 0.022(6) -0.008(6)
O32 0.080(6) 0.066(6) 0.055(6) -0.005(6) 0.011(6) -0.005(6)
O33 0.072(11) 0.047(9) 0.060(10) 0.003(8) 0.009(9) -0.031(8)
O34 0.066(6) 0.052(6) 0.079(6) 0.016(6) 0.017(6) -0.005(6)
O35 0.082(7) 0.049(7) 0.048(7) 0.008(6) 0.021(6) 0.013(6)
O36 0.059(10) 0.088(11) 0.063(10) 0.010(8) 0.059(8) 0.027(9)
O37 0.058(6) 0.053(6) 0.068(6) -0.012(5) 0.037(5) -0.008(5)
O38 0.047(7) 0.064(7) 0.079(7) 0.016(6) 0.022(6) -0.006(6)
O39 0.079(10) 0.085(10) 0.037(9) -0.019(8) 0.036(8) -0.017(9)
O40 0.071(8) 0.048(7) 0.062(7) -0.016(6) 0.012(7) 0.006(7)
O41 0.032(8) 0.084(10) 0.095(10) -0.023(9) 0.040(8) -0.014(8)
O42 0.049(6) 0.051(6) 0.062(6) 0.003(6) 0.024(6) -0.005(6)
O43 0.048(7) 0.048(7) 0.055(7) 0.001(6) 0.031(6) -0.002(6)
O44 0.048(6) 0.050(6) 0.064(7) 0.002(6) 0.029(6) -0.009(6)
O45 0.032(7) 0.032(7) 0.045(7) 0.007(6) 0.023(6) -0.013(6)
O46 0.046(6) 0.067(6) 0.079(6) -0.008(6) 0.021(5) 0.000(5)
O47 0.053(6) 0.060(6) 0.077(6) -0.010(6) 0.020(6) 0.005(6)
O48 0.050(6) 0.065(6) 0.059(6) -0.006(5) 0.025(5) 0.010(5)
O49 0.044(6) 0.075(6) 0.063(6) -0.005(5) 0.032(5) 0.001(5)
O50 0.124(12) 0.045(9) 0.090(11) 0.002(9) 0.061(10) -0.005(9)
O51 0.059(7) 0.064(7) 0.076(7) -0.010(6) 0.023(6) -0.006(6)
O52 0.046(6) 0.071(6) 0.085(7) 0.009(6) 0.039(6) -0.013(6)
O53 0.067(11) 0.107(12) 0.042(9) 0.001(9) 0.020(8) -0.036(10)
O54 0.075(7) 0.060(6) 0.068(6) -0.001(6) 0.022(6) -0.020(6)
O55 0.071(11) 0.052(10) 0.098(12) 0.011(9) 0.004(10) 0.014(9)
O56 0.052(6) 0.064(6) 0.082(7) 0.012(6) 0.029(6) -0.001(6)
O57 0.061(8) 0.069(8) 0.064(8) -0.021(6) 0.040(6) 0.008(6)
O58 0.057(6) 0.072(6) 0.061(6) -0.006(5) 0.025(5) 0.005(5)
O59 0.066(7) 0.059(7) 0.080(7) 0.006(6) 0.025(6) 0.007(6)
O60 0.050(9) 0.052(9) 0.071(10) -0.022(8) 0.019(8) -0.002(8)
O61 0.090(8) 0.062(7) 0.070(7) 0.001(7) 0.028(7) -0.008(7)
O62 0.078(6) 0.064(6) 0.075(6) 0.000(6) 0.023(6) -0.009(6)
O63 0.025(8) 0.064(9) 0.071(10) -0.006(8) 0.015(8) 0.000(7)
P1 0.061(4) 0.060(4) 0.056(4) -0.018(3) 0.027(3) -0.008(3)
P2 0.071(4) 0.061(4) 0.063(4) -0.013(3) 0.036(4) 0.003(4)
P3 0.065(4) 0.067(4) 0.068(4) 0.006(4) 0.041(4) 0.012(4)
P4 0.057(4) 0.061(4) 0.056(4) -0.011(3) 0.028(3) 0.005(3)
P5 0.066(4) 0.066(4) 0.068(4) -0.026(4) 0.027(4) -0.014(4)
P6 0.100(5) 0.113(5) 0.070(5) -0.023(4) 0.039(4) -0.049(5)
P7 0.038(4) 0.031(4) 0.035(4) -0.008(3) 0.026(3) -0.003(3)
P8 0.038(4) 0.032(3) 0.043(4) -0.001(3) 0.031(3) 0.001(3)
C1 0.078(7) 0.065(7) 0.062(7) -0.018(6) 0.028(6) -0.007(6)
C2 0.082(7) 0.077(7) 0.064(7) -0.015(6) 0.036(6) -0.003(7)
C3 0.070(7) 0.069(7) 0.064(7) -0.013(7) 0.026(7) -0.001(7)
C4 0.068(12) 0.071(12) 0.086(13) -0.009(11) 0.023(11) 0.009(11)
C5 0.097(8) 0.084(8) 0.076(8) -0.014(8) 0.026(8) -0.014(8)
C6 0.144(19) 0.115(18) 0.104(18) -0.007(16) 0.022(17) 0.018(17)
C7 0.111(10) 0.109(10) 0.109(10) -0.011(9) 0.006(9) 0.005(10)
C8 0.16(2) 0.17(2) 0.152(19) 0.041(18) 0.030(18) -0.006(19)
C9 0.097(8) 0.088(8) 0.075(8) -0.007(8) 0.035(8) -0.001(8)
C10 0.106(17) 0.125(18) 0.105(17) 0.017(16) 0.021(15) -0.042(16)
C11 0.062(7) 0.074(7) 0.070(7) 0.003(6) 0.042(6) 0.010(6)
C12 0.062(7) 0.073(7) 0.069(7) -0.004(6) 0.038(6) 0.006(6)
C13 0.075(8) 0.092(8) 0.085(8) 0.006(8) 0.033(7) 0.018(7)
C14 0.088(15) 0.140(16) 0.090(15) 0.016(15) 0.027(14) 0.045(14)
C15 0.085(8) 0.101(8) 0.101(8) -0.005(8) 0.026(8) 0.013(8)
C16 0.091(16) 0.121(16) 0.163(17) -0.031(15) 0.050(15) -0.001(15)
C17 0.072(8) 0.078(8) 0.073(8) -0.012(7) 0.037(7) 0.005(8)
C18 0.091(16) 0.065(15) 0.119(17) -0.011(14) 0.052(14) 0.023(14)
C19 0.067(8) 0.093(8) 0.084(8) -0.013(8) 0.031(7) 0.005(8)
C20 0.078(18) 0.098(18) 0.14(2) -0.057(17) 0.033(16) 0.010(16)
C21 0.082(7) 0.091(7) 0.073(7) -0.027(7) 0.027(7) -0.024(7)
C22 0.096(7) 0.098(7) 0.078(7) -0.027(6) 0.032(6) -0.032(6)
C23 0.083(8) 0.101(8) 0.082(8) -0.020(8) 0.023(8) -0.012(8)
C24 0.14(2) 0.20(2) 0.14(2) 0.05(2) 0.04(2) -0.02(2)
C25 0.090(8) 0.094(8) 0.087(8) -0.029(7) 0.016(7) -0.016(7)
C26 0.123(19) 0.077(16) 0.144(19) -0.020(16) -0.002(17) 0.024(16)
C27 0.122(9) 0.126(9) 0.101(9) -0.021(9) 0.029(9) -0.037(9)
C28 0.159(18) 0.156(18) 0.128(17) -0.008(16) 0.014(16) -0.043(17)
C29 0.110(9) 0.121(9) 0.095(9) -0.025(9) 0.025(8) -0.033(9)
C30 0.128(19) 0.147(19) 0.129(19) 0.002(17) 0.049(17) -0.006(17)
C31 0.07(2) 0.10(2) 0.07(2) -0.01(2) -0.013(19) 0.044(19)
C32 0.10(3) 0.10(3) 0.11(3) 0.01(2) -0.02(2) 0.00(2)

loop_
_atom_type_symbol
_atom_type_description
_atom_type_scat_dispersion_real
_atom_type_scat_dispersion_imag
_atom_type_scat_source
C C 0.0033 0.0016 'International Tables Vol C Tables 4.2.6.8 and 6.1.1.4'
H H 0.0000 0.0000 'International Tables Vol C Tables 4.2.6.8 and 6.1.1.4'
O O 0.0106 0.0060 'International Tables Vol C Tables 4.2.6.8 and 6.1.1.4'
N N 0.0061 0.0033 'International Tables Vol C Tables 4.2.6.8 and 6.1.1.4'
P P 0.1023 0.0942 'International Tables Vol C Tables 4.2.6.8 and 6.1.1.4'
Er Er -0.2586 4.9576 'International Tables Vol C Tables 4.2.6.8 and 6.1.1.4'
W W -0.8490 6.8722 'International Tables Vol C Tables 4.2.6.8 and 6.1.1.4'

loop_
_geom_angle_atom_site_label_1
_geom_angle_atom_site_label_2
_geom_angle_atom_site_label_3
_geom_angle
_geom_angle_site_symmetry_1
_geom_angle_site_symmetry_3
_geom_angle_publ_flag
O1 Er1 O16 78.3(6) . . ?
O1 Er1 O7 123.1(6) . . ?
O16 Er1 O7 157.7(6) . . ?
O1 Er1 O13 134.8(6) . . ?
O16 Er1 O13 78.6(6) . . ?
O7 Er1 O13 88.0(6) . . ?
O1 Er1 O10 75.2(5) . . ?
O16 Er1 O10 115.9(6) . . ?
O7 Er1 O10 78.8(5) . . ?
O13 Er1 O10 80.8(5) . . ?
O1 Er1 O4 76.4(5) . . ?
O16 Er1 O4 100.4(6) . . ?
O7 Er1 O4 80.9(6) . . ?
O13 Er1 O4 146.1(6) . . ?
O10 Er1 O4 127.2(5) . . ?
O1 Er1 O19 136.2(6) . . ?
O16 Er1 O19 81.0(6) . . ?
O7 Er1 O19 78.6(5) . . ?
O13 Er1 O19 76.6(6) . . ?
O10 Er1 O19 148.4(5) . . ?
O4 Er1 O19 69.9(5) . . ?
O28 W1 O25 102.2(7) . . ?
O28 W1 O24 102.7(7) . . ?
O25 W1 O24 83.7(6) . . ?
O28 W1 O26 102.5(7) . . ?
O25 W1 O26 89.2(6) . . ?
O24 W1 O26 154.7(6) . . ?
O28 W1 O27 102.4(7) . . ?
O25 W1 O27 155.4(7) . . ?
O24 W1 O27 91.0(7) . . ?
O26 W1 O27 85.4(6) . . ?
O28 W1 O20 158.6(9) . . ?
O25 W1 O20 63.4(8) . . ?
O24 W1 O20 61.8(8) . . ?
O26 W1 O20 93.4(8) . . ?
O27 W1 O20 92.9(8) . . ?
O28 W1 O23 161.0(9) . 3_676 ?
O25 W1 O23 90.6(8) . 3_676 ?
O24 W1 O23 92.5(8) . 3_676 ?
O26 W1 O23 63.3(8) . 3_676 ?
O27 W1 O23 65.5(8) . 3_676 ?
O20 W1 O23 40.3(9) . 3_676 ?
O31 W2 O24 101.5(7) . . ?
O31 W2 O29 102.9(7) . . ?
O24 W2 O29 85.3(6) . . ?
O31 W2 O38 102.3(7) . 3_676 ?
O24 W2 O38 156.1(7) . 3_676 ?
O29 W2 O38 89.3(7) . 3_676 ?
O31 W2 O30 100.8(7) . . ?
O24 W2 O30 90.3(6) . . ?
O29 W2 O30 156.3(6) . . ?
O38 W2 O30 85.4(6) 3_676 . ?
O31 W2 O20 157.7(8) . . ?
O24 W2 O20 60.5(8) . . ?
O29 W2 O20 64.7(8) . . ?
O38 W2 O20 96.2(8) 3_676 . ?
O30 W2 O20 92.9(8) . . ?
O33 W3 O32 102.5(8) . . ?
O33 W3 O40 103.6(7) . 3_676 ?
O32 W3 O40 87.6(6) . 3_676 ?
O33 W3 O29 103.3(7) . . ?
O32 W3 O29 154.2(7) . . ?
O40 W3 O29 85.8(6) 3_676 . ?
O33 W3 O25 102.7(7) . . ?
O32 W3 O25 88.0(6) . . ?
O40 W3 O25 153.6(7) 3_676 . ?
O29 W3 O25 87.0(6) . . ?
O33 W3 O22 159.7(9) . 3_676 ?
O32 W3 O22 63.3(8) . 3_676 ?
O40 W3 O22 63.3(8) 3_676 3_676 ?
O29 W3 O22 91.6(8) . 3_676 ?
O25 W3 O22 91.6(8) . 3_676 ?
O33 W3 O20 157.4(8) . . ?
O32 W3 O20 92.3(8) . . ?
O40 W3 O20 93.9(8) 3_676 . ?
O29 W3 O20 63.4(8) . . ?
O25 W3 O20 60.3(8) . . ?
O22 W3 O20 42.9(9) 3_676 . ?
O36 W4 O30 100.2(7) . 3_676 ?
O36 W4 O35 105.2(7) . . ?
O30 W4 O35 87.6(6) 3_676 . ?
O36 W4 O32 102.8(7) . . ?
O30 W4 O32 157.0(7) 3_676 . ?
O35 W4 O32 87.0(6) . . ?
O36 W4 O34 101.5(7) . . ?
O30 W4 O34 87.6(6) 3_676 . ?
O35 W4 O34 153.3(7) . . ?
O32 W4 O34 87.2(6) . . ?
O36 W4 O22 159.0(9) . 3_676 ?
O30 W4 O22 95.4(8) 3_676 3_676 ?
O35 W4 O22 61.3(8) . 3_676 ?
O32 W4 O22 62.5(8) . 3_676 ?
O34 W4 O22 93.1(8) . 3_676 ?
O39 W5 O34 100.5(7) . . ?
O39 W5 O26 102.4(7) . . ?
O34 W5 O26 91.1(6) . . ?
O39 W5 O38 99.8(7) . . ?
O34 W5 O38 85.0(6) . . ?
O26 W5 O38 157.8(6) . . ?
O39 W5 O37 103.1(7) . . ?
O34 W5 O37 156.4(7) . . ?
O26 W5 O37 84.3(6) . . ?
O38 W5 O37 90.6(6) . . ?
O39 W5 O21 159.7(9) . . ?
O34 W5 O21 65.3(9) . . ?
O26 W5 O21 92.6(8) . . ?
O38 W5 O21 65.9(8) . . ?
O37 W5 O21 91.7(8) . . ?
O39 W5 O23 160.5(8) . 3_676 ?
O34 W5 O23 92.5(8) . 3_676 ?
O26 W5 O23 62.6(7) . 3_676 ?
O38 W5 O23 95.7(8) . 3_676 ?
O37 W5 O23 64.7(8) . 3_676 ?
O21 W5 O23 39.7(9) . 3_676 ?
O41 W6 O37 101.9(7) . . ?
O41 W6 O35 103.2(7) . 3_676 ?
O37 W6 O35 154.9(7) . 3_676 ?
O41 W6 O40 102.4(7) . . ?
O37 W6 O40 88.7(6) . . ?
O35 W6 O40 87.8(6) 3_676 . ?
O41 W6 O27 100.8(7) . . ?
O37 W6 O27 87.2(6) . . ?
O35 W6 O27 86.2(6) 3_676 . ?
O40 W6 O27 156.7(7) . . ?
O41 W6 O22 158.7(9) . . ?
O37 W6 O22 94.1(8) . . ?
O35 W6 O22 62.2(8) 3_676 . ?
O40 W6 O22 63.6(8) . . ?
O27 W6 O22 93.8(8) . . ?
O41 W6 O23 158.9(8) . 3_676 ?
O37 W6 O23 65.0(8) . 3_676 ?
O35 W6 O23 90.4(8) 3_676 3_676 ?
O40 W6 O23 94.0(8) . 3_676 ?
O27 W6 O23 63.7(7) . 3_676 ?
O22 W6 O23 42.3(9) . 3_676 ?
O50 W7 O47 100.4(8) . . ?
O50 W7 O48 103.0(7) . . ?
O47 W7 O48 89.2(6) . . ?
O50 W7 O49 101.8(8) . . ?
O47 W7 O49 157.6(6) . . ?
O48 W7 O49 88.2(6) . . ?
O50 W7 O46 104.0(7) . . ?
O47 W7 O46 87.0(6) . . ?
O48 W7 O46 153.0(6) . . ?
O49 W7 O46 85.2(6) . . ?
O50 W7 O42 159.6(9) . . ?
O47 W7 O42 64.8(8) . . ?
O48 W7 O42 91.3(8) . . ?
O49 W7 O42 93.1(8) . . ?
O46 W7 O42 63.0(8) . . ?
O50 W7 O45 162.1(8) . 3_775 ?
O47 W7 O45 91.9(8) . 3_775 ?
O48 W7 O45 64.0(7) . 3_775 ?
O49 W7 O45 67.1(7) . 3_775 ?
O46 W7 O45 89.5(7) . 3_775 ?
O42 W7 O45 38.3(8) . 3_775 ?
O53 W8 O46 102.1(7) . . ?
O53 W8 O59 103.0(7) . 3_775 ?
O46 W8 O59 154.9(7) . 3_775 ?
O53 W8 O52 100.7(8) . . ?
O46 W8 O52 88.2(6) . . ?
O59 W8 O52 87.6(6) 3_775 . ?
O53 W8 O51 102.1(8) . . ?
O46 W8 O51 87.4(6) . . ?
O59 W8 O51 86.9(7) 3_775 . ?
O52 W8 O51 157.3(7) . . ?
O53 W8 O43 159.0(9) . 3_775 ?
O46 W8 O43 92.2(8) . 3_775 ?
O59 W8 O43 63.8(8) 3_775 3_775 ?
O52 W8 O43 64.1(8) . 3_775 ?
O51 W8 O43 93.8(8) . 3_775 ?
O55 W9 O54 104.1(8) . . ?
O55 W9 O51 100.5(8) . . ?
O54 W9 O51 155.2(7) . . ?
O55 W9 O61 102.5(8) . 3_775 ?
O54 W9 O61 88.4(7) . 3_775 ?
O51 W9 O61 88.9(7) . 3_775 ?
O55 W9 O47 101.3(7) . . ?
O54 W9 O47 85.8(7) . . ?
O51 W9 O47 86.8(7) . . ?
O61 W9 O47 156.2(7) 3_775 . ?
O55 W9 O44 157.9(9) . 3_775 ?
O54 W9 O44 60.9(8) . 3_775 ?
O51 W9 O44 96.1(8) . 3_775 ?
O61 W9 O44 63.1(8) 3_775 3_775 ?
O47 W9 O44 94.1(8) . 3_775 ?
O57 W10 O62 104.0(7) . 3_775 ?
O57 W10 O56 102.3(7) . . ?
O62 W10 O56 153.3(7) 3_775 . ?
O57 W10 O52 101.5(7) . 3_775 ?
O62 W10 O52 84.8(6) 3_775 3_775 ?
O56 W10 O52 85.8(6) . 3_775 ?
O57 W10 O54 104.1(7) . . ?
O62 W10 O54 88.2(6) 3_775 . ?
O56 W10 O54 89.6(6) . . ?
O52 W10 O54 154.4(7) 3_775 . ?
O57 W10 O44 157.3(8) . 3_775 ?
O62 W10 O44 59.9(8) 3_775 3_775 ?
O56 W10 O44 95.8(8) . 3_775 ?
O52 W10 O44 93.3(8) 3_775 3_775 ?
O54 W10 O44 62.1(8) . 3_775 ?
O57 W10 O43 157.2(8) . . ?
O62 W10 O43 90.6(8) 3_775 . ?
O56 W10 O43 62.9(8) . . ?
O52 W10 O43 62.0(8) 3_775 . ?
O54 W10 O43 93.6(8) . . ?
O44 W10 O43 45.3(9) 3_775 . ?
O60 W11 O48 102.9(7) . . ?
O60 W11 O56 102.5(7) . . ?
O48 W11 O56 87.5(6) . . ?
O60 W11 O59 102.2(7) . . ?
O48 W11 O59 154.9(6) . . ?
O56 W11 O59 86.6(7) . . ?
O60 W11 O58 101.8(7) . . ?
O48 W11 O58 87.8(6) . . ?
O56 W11 O58 155.7(6) . . ?
O59 W11 O58 87.6(7) . . ?
O60 W11 O43 158.0(8) . . ?
O48 W11 O43 93.5(8) . . ?
O56 W11 O43 63.3(8) . . ?
O59 W11 O43 62.2(8) . . ?
O58 W11 O43 93.2(8) . . ?
O63 W12 O62 103.6(7) . . ?
O63 W12 O58 102.2(7) . . ?
O62 W12 O58 154.1(7) . . ?
O63 W12 O61 99.8(7) . . ?
O62 W12 O61 88.8(7) . . ?
O58 W12 O61 85.6(7) . . ?
O63 W12 O49 102.1(7) . . ?
O62 W12 O49 87.2(6) . . ?
O58 W12 O49 88.6(6) . . ?
O61 W12 O49 158.1(6) . . ?
O63 W12 O44 156.0(8) . . ?
O62 W12 O44 59.9(8) . . ?
O58 W12 O44 95.1(8) . . ?
O61 W12 O44 64.8(8) . . ?
O49 W12 O44 94.8(8) . . ?
P1 O1 Er1 158.3(10) . . ?
C3 O2 P1 122.0(16) . . ?
C5 O3 P1 123.0(16) . . ?
P2 O4 Er1 159.8(10) . . ?
C7 O5 P2 123.8(17) . . ?
C9 O6 P2 120.2(15) . . ?
P3 O7 Er1 150.6(10) . . ?
C13 O8 P3 119.0(15) . . ?
C15 O9 P3 110.4(15) . . ?
P4 O10 Er1 155.4(10) . . ?
C17 O11 P4 122.7(14) . . ?
C19 O12 P4 120.1(14) . . ?
P5 O13 Er1 155.3(10) . . ?
C23 O14 P5 119.4(16) . . ?
C25 O15 P5 115.9(15) . . ?
P6 O16 Er1 156.7(11) . . ?
C27 O17 P6 117.2(18) . . ?
C29 O18 P6 124.0(18) . . ?
Er1 O19 H19E 125.0 . . ?
Er1 O19 H19F 122.5 . . ?
H19E O19 H19F 108.0 . . ?
P7 O20 O23 56.1(13) . 3_676 ?
P7 O20 O21 51.9(12) . 3_676 ?
O23 O20 O21 91.8(18) 3_676 3_676 ?
P7 O20 W1 127.0(15) . . ?
O23 O20 W1 70.8(13) 3_676 . ?
O21 O20 W1 136.9(17) 3_676 . ?
P7 O20 W2 123.0(14) . . ?
O23 O20 W2 135.0(17) 3_676 . ?
O21 O20 W2 71.1(13) 3_676 . ?
W1 O20 W2 93.4(9) . . ?
P7 O20 W3 120.5(15) . . ?
O23 O20 W3 130.2(16) 3_676 . ?
O21 O20 W3 126.5(16) 3_676 . ?
W1 O20 W3 92.6(9) . . ?
W2 O20 W3 91.1(9) . . ?
P7 O21 O23 57.4(14) . 3_676 ?
P7 O21 O22 55.1(13) . 3_676 ?
O23 O21 O22 91.1(19) 3_676 3_676 ?
P7 O21 O20 55.7(13) . 3_676 ?
O23 O21 O20 96(2) 3_676 3_676 ?
O22 O21 O20 88.2(18) 3_676 3_676 ?
P7 O21 W5 128.9(16) . . ?
O23 O21 W5 71.6(14) 3_676 . ?
O22 O21 W5 132.8(17) 3_676 . ?
O20 O21 W5 135.8(18) 3_676 . ?
P7 O22 O21 52.2(13) . 3_676 ?
P7 O22 O23 53.6(13) . 3_676 ?
O21 O22 O23 88.0(18) 3_676 3_676 ?
P7 O22 W6 124.0(15) . . ?
O21 O22 W6 133.8(16) 3_676 . ?
O23 O22 W6 70.4(13) 3_676 . ?
P7 O22 W3 124.3(15) . 3_676 ?
O21 O22 W3 129.4(16) 3_676 3_676 ?
O23 O22 W3 133.8(16) 3_676 3_676 ?
W6 O22 W3 92.4(9) . 3_676 ?
P7 O22 W4 122.9(14) . 3_676 ?
O21 O22 W4 70.8(13) 3_676 3_676 ?
O23 O22 W4 129.7(16) 3_676 3_676 ?
W6 O22 W4 91.9(10) . 3_676 ?
W3 O22 W4 92.0(9) 3_676 3_676 ?
P7 O23 O21 54.9(13) . 3_676 ?
P7 O23 O20 57.9(13) . 3_676 ?
O21 O23 O20 93.8(19) 3_676 3_676 ?
P7 O23 O22 54.3(13) . 3_676 ?
O21 O23 O22 88.6(18) 3_676 3_676 ?
O20 O23 O22 91.6(18) 3_676 3_676 ?
P7 O23 W1 126.7(15) . 3_676 ?
O21 O23 W1 134.4(19) 3_676 3_676 ?
O20 O23 W1 68.8(13) 3_676 3_676 ?
O22 O23 W1 131.8(16) 3_676 3_676 ?
P7 O23 W5 123.6(15) . 3_676 ?
O21 O23 W5 68.7(14) 3_676 3_676 ?
O20 O23 W5 133.7(17) 3_676 3_676 ?
O22 O23 W5 128.5(16) 3_676 3_676 ?
W1 O23 W5 92.7(9) 3_676 3_676 ?
P7 O23 W6 121.5(15) . 3_676 ?
O21 O23 W6 128.0(17) 3_676 3_676 ?
O20 O23 W6 130.1(17) 3_676 3_676 ?
O22 O23 W6 67.3(13) 3_676 3_676 ?
W1 O23 W6 91.8(9) 3_676 3_676 ?
W5 O23 W6 90.8(9) 3_676 3_676 ?
W2 O24 W1 144.2(9) . . ?
W1 O25 W3 143.0(9) . . ?
W5 O26 W1 141.2(8) . . ?
W1 O27 W6 138.4(8) . . ?
W2 O29 W3 140.1(8) . . ?
W4 O30 W2 137.0(8) 3_676 . ?
W3 O32 W4 141.5(9) . . ?
W5 O34 W4 140.1(9) . . ?
W6 O35 W4 143.6(9) 3_676 . ?
W6 O37 W5 139.3(8) . . ?
W5 O38 W2 138.9(8) . 3_676 ?
W6 O40 W3 139.9(8) . 3_676 ?
P8 O42 O45 55.4(13) . 3_775 ?
P8 O42 O43 57.3(13) . 3_775 ?
O45 O42 O43 93.4(19) 3_775 3_775 ?
P8 O42 W7 128.1(16) . . ?
O45 O42 W7 72.7(13) 3_775 . ?
O43 O42 W7 132.9(18) 3_775 . ?
P8 O43 O45 50.9(11) . 3_775 ?
P8 O43 O42 52.3(12) . 3_775 ?
O45 O43 O42 87.8(17) 3_775 3_775 ?
P8 O43 W8 125.4(14) . 3_775 ?
O45 O43 W8 135.5(17) 3_775 3_775 ?
O42 O43 W8 73.1(13) 3_775 3_775 ?
P8 O43 W11 122.1(14) . . ?
O45 O43 W11 71.2(12) 3_775 . ?
O42 O43 W11 134.8(17) 3_775 . ?
W8 O43 W11 94.2(10) 3_775 . ?
P8 O43 W10 120.7(14) . . ?
O45 O43 W10 127.2(16) 3_775 . ?
O42 O43 W10 131.1(17) 3_775 . ?
W8 O43 W10 94.1(9) 3_775 . ?
W11 O43 W10 92.2(9) . . ?
P8 O44 O45 49.4(11) . 3_775 ?
P8 O44 W12 122.8(14) . . ?
O45 O44 W12 73.4(12) 3_775 . ?
P8 O44 W10 122.9(15) . 3_775 ?
O45 O44 W10 135.0(16) 3_775 3_775 ?
W12 O44 W10 96.6(10) . 3_775 ?
P8 O44 W9 118.8(14) . 3_775 ?
O45 O44 W9 129.6(16) 3_775 3_775 ?
W12 O44 W9 94.5(10) . 3_775 ?
W10 O44 W9 94.2(10) 3_775 3_775 ?
P8 O45 O42 57.8(13) . 3_775 ?
P8 O45 O43 58.1(12) . 3_775 ?
O42 O45 O43 95.9(19) 3_775 3_775 ?
P8 O45 O44 60.0(12) . 3_775 ?
O42 O45 O44 94.7(18) 3_775 3_775 ?
O43 O45 O44 95.4(16) 3_775 3_775 ?
P8 O45 W7 126.8(14) . 3_775 ?
O42 O45 W7 69.0(13) 3_775 3_775 ?
O43 O45 W7 133.0(15) 3_775 3_775 ?
O44 O45 W7 128.9(15) 3_775 3_775 ?
W8 O46 W7 142.4(9) . . ?
W7 O47 W9 140.8(8) . . ?
W7 O48 W11 141.8(8) . . ?
W7 O49 W12 137.0(8) . . ?
W9 O51 W8 138.6(8) . . ?
W10 O52 W8 139.4(8) 3_775 . ?
W9 O54 W10 142.2(9) . . ?
W10 O56 W11 141.4(9) . . ?
W12 O58 W11 138.6(8) . . ?
W11 O59 W8 139.2(9) . 3_775 ?
W9 O61 W12 137.4(9) 3_775 . ?
W10 O62 W12 142.3(10) 3_775 . ?
O1 P1 O3 115.4(9) . . ?
O1 P1 O2 113.2(10) . . ?
O3 P1 O2 104.1(10) . . ?
O1 P1 C1 112.4(11) . . ?
O3 P1 C1 104.0(11) . . ?
O2 P1 C1 106.8(11) . . ?
O4 P2 O6 114.3(10) . . ?
O4 P2 O5 104.8(10) . . ?
O6 P2 O5 111.4(11) . . ?
O4 P2 C2 114.7(11) . . ?
O6 P2 C2 105.3(11) . . ?
O5 P2 C2 106.2(11) . . ?
O7 P3 O8 114.4(11) . . ?
O7 P3 O9 104.8(10) . . ?
O8 P3 O9 111.8(10) . . ?
O7 P3 C11 113.7(11) . . ?
O8 P3 C11 104.2(11) . . ?
O9 P3 C11 107.9(11) . . ?
O10 P4 O12 106.7(9) . . ?
O10 P4 O11 116.1(9) . . ?
O12 P4 O11 107.8(9) . . ?
O10 P4 C12 114.3(11) . . ?
O12 P4 C12 109.3(11) . . ?
O11 P4 C12 102.4(10) . . ?
O13 P5 O14 116.0(10) . . ?
O13 P5 O15 106.1(10) . . ?
O14 P5 O15 108.7(10) . . ?
O13 P5 C21 114.4(12) . . ?
O14 P5 C21 100.9(11) . . ?
O15 P5 C21 110.6(13) . . ?
O16 P6 O18 111.4(12) . . ?
O16 P6 O17 108.9(10) . . ?
O18 P6 O17 109.9(12) . . ?
O16 P6 C22 115.0(12) . . ?
O18 P6 C22 101.3(12) . . ?
O17 P6 C22 110.0(13) . . ?
O21 P7 O21 180.000(7) . 3_676 ?
O21 P7 O23 112.3(14) . . ?
O21 P7 O23 67.7(14) 3_676 . ?
O21 P7 O23 67.7(14) . 3_676 ?
O21 P7 O23 112.3(14) 3_676 3_676 ?
O23 P7 O23 180.000(10) . 3_676 ?
O21 P7 O22 72.8(15) . 3_676 ?
O21 P7 O22 107.2(15) 3_676 3_676 ?
O23 P7 O22 72.1(15) . 3_676 ?
O23 P7 O22 107.9(14) 3_676 3_676 ?
O21 P7 O22 107.2(15) . . ?
O21 P7 O22 72.8(15) 3_676 . ?
O23 P7 O22 107.9(14) . . ?
O23 P7 O22 72.1(15) 3_676 . ?
O22 P7 O22 180(2) 3_676 . ?
O21 P7 O20 72.5(14) . 3_676 ?
O21 P7 O20 107.5(14) 3_676 3_676 ?
O23 P7 O20 66.0(13) . 3_676 ?
O23 P7 O20 114.0(14) 3_676 3_676 ?
O22 P7 O20 107.7(14) 3_676 3_676 ?
O22 P7 O20 72.3(14) . 3_676 ?
O21 P7 O20 107.5(14) . . ?
O21 P7 O20 72.5(14) 3_676 . ?
O23 P7 O20 114.0(14) . . ?
O23 P7 O20 66.0(14) 3_676 . ?
O22 P7 O20 72.3(14) 3_676 . ?
O22 P7 O20 107.7(14) . . ?
O20 P7 O20 180(2) 3_676 . ?
O45 P8 O45 180.000(5) 3_775 . ?
O45 P8 O42 113.2(13) 3_775 3_775 ?
O45 P8 O42 66.8(13) . 3_775 ?
O45 P8 O42 66.8(13) 3_775 . ?
O45 P8 O42 113.2(13) . . ?
O42 P8 O42 180(2) 3_775 . ?
O45 P8 O43 109.0(13) 3_775 3_775 ?
O45 P8 O43 71.0(13) . 3_775 ?
O42 P8 O43 109.7(14) 3_775 3_775 ?
O42 P8 O43 70.3(14) . 3_775 ?
O45 P8 O43 71.0(13) 3_775 . ?
O45 P8 O43 109.0(13) . . ?
O42 P8 O43 70.3(14) 3_775 . ?
O42 P8 O43 109.7(14) . . ?
O43 P8 O43 180(2) 3_775 . ?
O45 P8 O44 70.6(13) 3_775 . ?
O45 P8 O44 109.4(13) . . ?
O42 P8 O44 73.6(14) 3_775 . ?
O42 P8 O44 106.4(14) . . ?
O43 P8 O44 70.8(13) 3_775 . ?
O43 P8 O44 109.2(13) . . ?
O45 P8 O44 109.4(13) 3_775 3_775 ?
O45 P8 O44 70.6(13) . 3_775 ?
O42 P8 O44 106.4(14) 3_775 3_775 ?
O42 P8 O44 73.6(14) . 3_775 ?
O43 P8 O44 109.2(13) 3_775 3_775 ?
O43 P8 O44 70.8(13) . 3_775 ?
O44 P8 O44 180.000(3) . 3_775 ?
C2 C1 P1 114.2(17) . . ?
C2 C1 H1A 108.7 . . ?
P1 C1 H1A 108.7 . . ?
C2 C1 H1B 108.7 . . ?
P1 C1 H1B 108.7 . . ?
H1A C1 H1B 107.6 . . ?
C1 C2 P2 114.3(18) . . ?
C1 C2 H2A 108.7 . . ?
P2 C2 H2A 108.7 . . ?
C1 C2 H2B 108.7 . . ?
P2 C2 H2B 108.7 . . ?
H2A C2 H2B 107.6 . . ?
O2 C3 C4 108.5(18) . . ?
O2 C3 H3A 110.0 . . ?
C4 C3 H3A 110.0 . . ?
O2 C3 H3B 110.0 . . ?
C4 C3 H3B 110.0 . . ?
H3A C3 H3B 108.4 . . ?
C3 C4 H4A 109.5 . . ?
C3 C4 H4B 109.5 . . ?
H4A C4 H4B 109.5 . . ?
C3 C4 H4C 109.5 . . ?
H4A C4 H4C 109.5 . . ?
H4B C4 H4C 109.5 . . ?
O3 C5 C6 116(2) . . ?
O3 C5 H5A 108.4 . . ?
C6 C5 H5A 108.4 . . ?
O3 C5 H5B 108.4 . . ?
C6 C5 H5B 108.4 . . ?
H5A C5 H5B 107.4 . . ?
C5 C6 H6A 109.5 . . ?
C5 C6 H6B 109.5 . . ?
H6A C6 H6B 109.5 . . ?
C5 C6 H6C 109.5 . . ?
H6A C6 H6C 109.5 . . ?
H6B C6 H6C 109.5 . . ?
O5 C7 C8 87(2) . . ?
O5 C7 H7A 114.2 . . ?
C8 C7 H7A 114.2 . . ?
O5 C7 H7B 114.2 . . ?
C8 C7 H7B 114.2 . . ?
H7A C7 H7B 111.3 . . ?
C7 C8 H8A 109.5 . . ?
C7 C8 H8B 109.5 . . ?
H8A C8 H8B 109.5 . . ?
C7 C8 H8C 109.5 . . ?
H8A C8 H8C 109.5 . . ?
H8B C8 H8C 109.5 . . ?
O6 C9 C10 104.8(19) . . ?
O6 C9 H9A 110.8 . . ?
C10 C9 H9A 110.8 . . ?
O6 C9 H9B 110.8 . . ?
C10 C9 H9B 110.8 . . ?
H9A C9 H9B 108.9 . . ?
C9 C10 H10A 109.5 . . ?
C9 C10 H10B 109.5 . . ?
H10A C10 H10B 109.5 . . ?
C9 C10 H10C 109.5 . . ?
H10A C10 H10C 109.5 . . ?
H10B C10 H10C 109.5 . . ?
C12 C11 P3 114.3(17) . . ?
C12 C11 H11A 108.7 . . ?
P3 C11 H11A 108.7 . . ?
C12 C11 H11B 108.7 . . ?
P3 C11 H11B 108.7 . . ?
H11A C11 H11B 107.6 . . ?
C11 C12 P4 116.2(18) . . ?
C11 C12 H12A 108.2 . . ?
P4 C12 H12A 108.2 . . ?
C11 C12 H12B 108.2 . . ?
P4 C12 H12B 108.2 . . ?
H12A C12 H12B 107.4 . . ?
O8 C13 C14 109.3(19) . . ?
O8 C13 H13A 109.8 . . ?
C14 C13 H13A 109.8 . . ?
O8 C13 H13B 109.8 . . ?
C14 C13 H13B 109.8 . . ?
H13A C13 H13B 108.3 . . ?
C13 C14 H14A 109.5 . . ?
C13 C14 H14B 109.5 . . ?
H14A C14 H14B 109.5 . . ?
C13 C14 H14C 109.5 . . ?
H14A C14 H14C 109.5 . . ?
H14B C14 H14C 109.5 . . ?
O9 C15 C16 104(2) . . ?
O9 C15 H15A 111.1 . . ?
C16 C15 H15A 111.1 . . ?
O9 C15 H15B 111.1 . . ?
C16 C15 H15B 111.1 . . ?
H15A C15 H15B 109.0 . . ?
C15 C16 H16A 109.5 . . ?
C15 C16 H16B 109.5 . . ?
H16A C16 H16B 109.5 . . ?
C15 C16 H16C 109.5 . . ?
H16A C16 H16C 109.5 . . ?
H16B C16 H16C 109.5 . . ?
O11 C17 C18 107.9(17) . . ?
O11 C17 H17A 110.1 . . ?
C18 C17 H17A 110.1 . . ?
O11 C17 H17B 110.1 . . ?
C18 C17 H17B 110.1 . . ?
H17A C17 H17B 108.4 . . ?
C17 C18 H18A 109.5 . . ?
C17 C18 H18B 109.5 . . ?
H18A C18 H18B 109.5 . . ?
C17 C18 H18C 109.5 . . ?
H18A C18 H18C 109.5 . . ?
H18B C18 H18C 109.5 . . ?
O12 C19 C20 112.7(19) . . ?
O12 C19 H19A 109.1 . . ?
C20 C19 H19A 109.1 . . ?
O12 C19 H19B 109.1 . . ?
C20 C19 H19B 109.1 . . ?
H19A C19 H19B 107.8 . . ?
C19 C20 H20A 109.5 . . ?
C19 C20 H20B 109.5 . . ?
H20A C20 H20B 109.5 . . ?
C19 C20 H20C 109.5 . . ?
H20A C20 H20C 109.5 . . ?
H20B C20 H20C 109.5 . . ?
C22 C21 P5 116(2) . . ?
C22 C21 H21A 108.2 . . ?
P5 C21 H21A 108.2 . . ?
C22 C21 H21B 108.2 . . ?
P5 C21 H21B 108.2 . . ?
H21A C21 H21B 107.4 . . ?
C21 C22 P6 117(2) . . ?
C21 C22 H22A 108.1 . . ?
P6 C22 H22A 108.1 . . ?
C21 C22 H22B 108.1 . . ?
P6 C22 H22B 108.1 . . ?
H22A C22 H22B 107.3 . . ?
O14 C23 C24 115(2) . . ?
O14 C23 H23A 108.5 . . ?
C24 C23 H23A 108.5 . . ?
O14 C23 H23B 108.5 . . ?
C24 C23 H23B 108.5 . . ?
H23A C23 H23B 107.5 . . ?
C23 C24 H24A 109.5 . . ?
C23 C24 H24B 109.5 . . ?
H24A C24 H24B 109.5 . . ?
C23 C24 H24C 109.5 . . ?
H24A C24 H24C 109.5 . . ?
H24B C24 H24C 109.5 . . ?
O15 C25 C26 111(2) . . ?
O15 C25 H25A 109.4 . . ?
C26 C25 H25A 109.4 . . ?
O15 C25 H25B 109.4 . . ?
C26 C25 H25B 109.4 . . ?
H25A C25 H25B 108.0 . . ?
C25 C26 H26A 109.5 . . ?
C25 C26 H26B 109.5 . . ?
H26A C26 H26B 109.5 . . ?
C25 C26 H26C 109.5 . . ?
H26A C26 H26C 109.5 . . ?
H26B C26 H26C 109.5 . . ?
O17 C27 C28 103(2) . . ?
O17 C27 H27A 111.1 . . ?
C28 C27 H27A 111.1 . . ?
O17 C27 H27B 111.1 . . ?
C28 C27 H27B 111.1 . . ?
H27A C27 H27B 109.1 . . ?
C27 C28 H28A 109.5 . . ?
C27 C28 H28B 109.5 . . ?
H28A C28 H28B 109.5 . . ?
C27 C28 H28C 109.5 . . ?
H28A C28 H28C 109.5 . . ?
H28B C28 H28C 109.5 . . ?
O18 C29 C30 114(2) . . ?
O18 C29 H29A 108.7 . . ?
C30 C29 H29A 108.7 . . ?
O18 C29 H29B 108.7 . . ?
C30 C29 H29B 108.7 . . ?
H29A C29 H29B 107.6 . . ?
C29 C30 H30A 109.5 . . ?
C29 C30 H30B 109.5 . . ?
H30A C30 H30B 109.5 . . ?
C29 C30 H30C 109.5 . . ?
H30A C30 H30C 109.5 . . ?
H30B C30 H30C 109.5 . . ?
N1 C31 C32 170(4) . . ?
C31 C32 H32A 109.5 . . ?
C31 C32 H32B 109.5 . . ?
H32A C32 H32B 109.5 . . ?
C31 C32 H32C 109.5 . . ?
H32A C32 H32C 109.5 . . ?
H32B C32 H32C 109.5 . . ?

loop_
_geom_bond_atom_site_label_1
_geom_bond_atom_site_label_2
_geom_bond_distance
_geom_bond_site_symmetry_2
_geom_bond_publ_flag
Er1 O1 2.227(15) . ?
Er1 O16 2.227(17) . ?
Er1 O7 2.249(15) . ?
Er1 O13 2.249(15) . ?
Er1 O10 2.260(15) . ?
Er1 O4 2.270(16) . ?
Er1 O19 2.378(14) . ?
W1 O28 1.660(15) . ?
W1 O25 1.847(15) . ?
W1 O24 1.891(15) . ?
W1 O26 1.905(15) . ?
W1 O27 1.906(16) . ?
W1 O20 2.42(3) . ?
W1 O23 2.45(3) 3_676 ?
W2 O31 1.675(15) . ?
W2 O24 1.866(15) . ?
W2 O29 1.885(16) . ?
W2 O38 1.914(14) 3_676 ?
W2 O30 1.969(15) . ?
W2 O20 2.49(3) . ?
W3 O33 1.698(14) . ?
W3 O32 1.878(16) . ?
W3 O40 1.916(15) 3_676 ?
W3 O29 1.926(15) . ?
W3 O25 1.928(15) . ?
W3 O22 2.48(3) 3_676 ?
W3 O20 2.53(3) . ?
W4 O36 1.658(12) . ?
W4 O30 1.877(14) 3_676 ?
W4 O35 1.899(14) . ?
W4 O32 1.912(15) . ?
W4 O34 1.914(15) . ?
W4 O22 2.50(3) 3_676 ?
W5 O39 1.653(14) . ?
W5 O34 1.888(16) . ?
W5 O26 1.891(15) . ?
W5 O38 1.913(14) . ?
W5 O37 1.953(14) . ?
W5 O21 2.45(3) . ?
W5 O23 2.49(3) 3_676 ?
W6 O41 1.665(14) . ?
W6 O37 1.860(14) . ?
W6 O35 1.861(14) 3_676 ?
W6 O40 1.889(15) . ?
W6 O27 1.923(15) . ?
W6 O22 2.47(3) . ?
W6 O23 2.53(3) 3_676 ?
W7 O50 1.699(15) . ?
W7 O47 1.869(15) . ?
W7 O48 1.887(14) . ?
W7 O49 1.893(14) . ?
W7 O46 1.915(15) . ?
W7 O42 2.45(3) . ?
W7 O45 2.51(2) 3_775 ?
W8 O53 1.665(14) . ?
W8 O46 1.874(15) . ?
W8 O59 1.906(15) 3_775 ?
W8 O52 1.911(15) . ?
W8 O51 1.929(16) . ?
W8 O43 2.40(3) 3_775 ?
W9 O55 1.629(15) . ?
W9 O54 1.858(16) . ?
W9 O51 1.901(16) . ?
W9 O61 1.913(16) 3_775 ?
W9 O47 1.937(15) . ?
W9 O44 2.48(3) 3_775 ?
W10 O57 1.704(13) . ?
W10 O62 1.888(15) 3_775 ?
W10 O56 1.893(15) . ?
W10 O52 1.907(15) 3_775 ?
W10 O54 1.921(15) . ?
W10 O44 2.40(3) 3_775 ?
W10 O43 2.49(3) . ?
W11 O60 1.692(13) . ?
W11 O48 1.893(15) . ?
W11 O56 1.899(15) . ?
W11 O59 1.902(15) . ?
W11 O58 1.919(15) . ?
W11 O43 2.47(3) . ?
W12 O63 1.646(13) . ?
W12 O62 1.893(16) . ?
W12 O58 1.918(15) . ?
W12 O61 1.930(15) . ?
W12 O49 1.954(15) . ?
W12 O44 2.40(3) . ?
N1 C31 1.11(3) . ?
O1 P1 1.515(15) . ?
O2 C3 1.433(9) . ?
O2 P1 1.552(17) . ?
O3 C5 1.439(9) . ?
O3 P1 1.538(17) . ?
O4 P2 1.473(15) . ?
O5 C7 1.440(9) . ?
O5 P2 1.575(18) . ?
O6 C9 1.435(9) . ?
O6 P2 1.573(17) . ?
O7 P3 1.494(15) . ?
O8 C13 1.432(9) . ?
O8 P3 1.531(17) . ?
O9 C15 1.443(9) . ?
O9 P3 1.590(17) . ?
O10 P4 1.505(15) . ?
O11 C17 1.431(9) . ?
O11 P4 1.548(15) . ?
O12 C19 1.434(9) . ?
O12 P4 1.533(16) . ?
O13 P5 1.501(15) . ?
O14 C23 1.427(9) . ?
O14 P5 1.555(17) . ?
O15 C25 1.434(9) . ?
O15 P5 1.574(18) . ?
O16 P6 1.507(17) . ?
O17 C27 1.444(10) . ?
O17 P6 1.626(19) . ?
O18 C29 1.428(9) . ?
O18 P6 1.52(2) . ?
O19 H19E 0.8646 . ?
O19 H19F 0.8616 . ?
O20 P7 1.56(3) . ?
O20 O23 1.68(4) 3_676 ?
O20 O21 1.80(4) 3_676 ?
O21 P7 1.48(3) . ?
O21 O23 1.68(4) 3_676 ?
O21 O22 1.79(4) 3_676 ?
O21 O20 1.80(4) 3_676 ?
O22 P7 1.54(3) . ?
O22 O21 1.79(4) 3_676 ?
O22 O23 1.81(4) 3_676 ?
O22 W3 2.48(3) 3_676 ?
O22 W4 2.50(3) 3_676 ?
O23 P7 1.53(3) . ?
O23 O21 1.68(4) 3_676 ?
O23 O20 1.68(4) 3_676 ?
O23 O22 1.81(4) 3_676 ?
O23 W1 2.45(3) 3_676 ?
O23 W5 2.49(3) 3_676 ?
O23 W6 2.53(3) 3_676 ?
O30 W4 1.877(14) 3_676 ?
O35 W6 1.861(14) 3_676 ?
O38 W2 1.914(14) 3_676 ?
O40 W3 1.916(15) 3_676 ?
O42 P8 1.50(3) . ?
O42 O45 1.63(3) 3_775 ?
O42 O43 1.78(4) 3_775 ?
O43 P8 1.59(3) . ?
O43 O45 1.78(3) 3_775 ?
O43 O42 1.78(4) 3_775 ?
O43 W8 2.40(3) 3_775 ?
O44 P8 1.66(3) . ?
O44 O45 1.81(4) 3_775 ?
O44 W10 2.40(3) 3_775 ?
O44 W9 2.48(3) 3_775 ?
O45 P8 1.46(2) . ?
O45 O42 1.63(3) 3_775 ?
O45 O43 1.78(3) 3_775 ?
O45 O44 1.81(4) 3_775 ?
O45 W7 2.51(2) 3_775 ?
O52 W10 1.907(15) 3_775 ?
O59 W8 1.906(15) 3_775 ?
O61 W9 1.913(16) 3_775 ?
O62 W10 1.888(15) 3_775 ?
P1 C1 1.76(2) . ?
P2 C2 1.75(2) . ?
P3 C11 1.77(2) . ?
P4 C12 1.74(2) . ?
P5 C21 1.73(3) . ?
P6 C22 1.80(3) . ?
P7 O21 1.48(3) 3_676 ?
P7 O23 1.53(3) 3_676 ?
P7 O22 1.54(3) 3_676 ?
P7 O20 1.56(3) 3_676 ?
P8 O45 1.46(2) 3_775 ?
P8 O42 1.50(3) 3_775 ?
P8 O43 1.59(3) 3_775 ?
P8 O44 1.66(3) 3_775 ?
C1 C2 1.60(3) . ?
C1 H1A 0.9700 . ?
C1 H1B 0.9700 . ?
C2 H2A 0.9700 . ?
C2 H2B 0.9700 . ?
C3 C4 1.527(9) . ?
C3 H3A 0.9700 . ?
C3 H3B 0.9700 . ?
C4 H4A 0.9600 . ?
C4 H4B 0.9600 . ?
C4 H4C 0.9600 . ?
C5 C6 1.513(9) . ?
C5 H5A 0.9700 . ?
C5 H5B 0.9700 . ?
C6 H6A 0.9600 . ?
C6 H6B 0.9600 . ?
C6 H6C 0.9600 . ?
C7 C8 1.537(10) . ?
C7 H7A 0.9700 . ?
C7 H7B 0.9700 . ?
C8 H8A 0.9600 . ?
C8 H8B 0.9600 . ?
C8 H8C 0.9600 . ?
C9 C10 1.514(10) . ?
C9 H9A 0.9700 . ?
C9 H9B 0.9700 . ?
C10 H10A 0.9600 . ?
C10 H10B 0.9600 . ?
C10 H10C 0.9600 . ?
C11 C12 1.48(3) . ?
C11 H11A 0.9700 . ?
C11 H11B 0.9700 . ?
C12 H12A 0.9700 . ?
C12 H12B 0.9700 . ?
C13 C14 1.526(9) . ?
C13 H13A 0.9700 . ?
C13 H13B 0.9700 . ?
C14 H14A 0.9600 . ?
C14 H14B 0.9600 . ?
C14 H14C 0.9600 . ?
C15 C16 1.511(10) . ?
C15 H15A 0.9700 . ?
C15 H15B 0.9700 . ?
C16 H16A 0.9600 . ?
C16 H16B 0.9600 . ?
C16 H16C 0.9600 . ?
C17 C18 1.529(9) . ?
C17 H17A 0.9700 . ?
C17 H17B 0.9700 . ?
C18 H18A 0.9600 . ?
C18 H18B 0.9600 . ?
C18 H18C 0.9600 . ?
C19 C20 1.512(9) . ?
C19 H19A 0.9700 . ?
C19 H19B 0.9700 . ?
C20 H20A 0.9600 . ?
C20 H20B 0.9600 . ?
C20 H20C 0.9600 . ?
C21 C22 1.47(3) . ?
C21 H21A 0.9700 . ?
C21 H21B 0.9700 . ?
C22 H22A 0.9700 . ?
C22 H22B 0.9700 . ?
C23 C24 1.510(10) . ?
C23 H23A 0.9700 . ?
C23 H23B 0.9700 . ?
C24 H24A 0.9600 . ?
C24 H24B 0.9600 . ?
C24 H24C 0.9600 . ?
C25 C26 1.513(10) . ?
C25 H25A 0.9700 . ?
C25 H25B 0.9700 . ?
C26 H26A 0.9600 . ?
C26 H26B 0.9600 . ?
C26 H26C 0.9600 . ?
C27 C28 1.532(10) . ?
C27 H27A 0.9700 . ?
C27 H27B 0.9700 . ?
C28 H28A 0.9600 . ?
C28 H28B 0.9600 . ?
C28 H28C 0.9600 . ?
C29 C30 1.523(10) . ?
C29 H29A 0.9700 . ?
C29 H29B 0.9700 . ?
C30 H30A 0.9600 . ?
C30 H30B 0.9600 . ?
C30 H30C 0.9600 . ?
C31 C32 1.42(3) . ?
C32 H32A 0.9600 . ?
C32 H32B 0.9600 . ?
C32 H32C 0.9600 . ?

loop_
_geom_torsion_atom_site_label_1
_geom_torsion_atom_site_label_2
_geom_torsion_atom_site_label_3
_geom_torsion_atom_site_label_4
_geom_torsion
_geom_torsion_site_symmetry_1
_geom_torsion_site_symmetry_2
_geom_torsion_site_symmetry_3
_geom_torsion_site_symmetry_4
_geom_torsion_publ_flag
O16 Er1 O1 P1 -94(3) . . . . ?
O7 Er1 O1 P1 79(3) . . . . ?
O13 Er1 O1 P1 -155(2) . . . . ?
O10 Er1 O1 P1 145(3) . . . . ?
O4 Er1 O1 P1 10(3) . . . . ?
O19 Er1 O1 P1 -31(3) . . . . ?
O1 Er1 O4 P2 23(3) . . . . ?
O16 Er1 O4 P2 98(3) . . . . ?
O7 Er1 O4 P2 -105(3) . . . . ?
O13 Er1 O4 P2 -177(3) . . . . ?
O10 Er1 O4 P2 -37(3) . . . . ?
O19 Er1 O4 P2 174(3) . . . . ?
O1 Er1 O7 P3 113(2) . . . . ?
O16 Er1 O7 P3 -85(3) . . . . ?
O13 Er1 O7 P3 -32(2) . . . . ?
O10 Er1 O7 P3 49(2) . . . . ?
O4 Er1 O7 P3 -180(2) . . . . ?
O19 Er1 O7 P3 -109(2) . . . . ?
O1 Er1 O10 P4 -145(2) . . . . ?
O16 Er1 O10 P4 147(2) . . . . ?
O7 Er1 O10 P4 -16(2) . . . . ?
O13 Er1 O10 P4 74(2) . . . . ?
O4 Er1 O10 P4 -85(2) . . . . ?
O19 Er1 O10 P4 29(3) . . . . ?
O1 Er1 O13 P5 58(3) . . . . ?
O16 Er1 O13 P5 -3(2) . . . . ?
O7 Er1 O13 P5 -165(3) . . . . ?
O10 Er1 O13 P5 116(3) . . . . ?
O4 Er1 O13 P5 -95(3) . . . . ?
O19 Er1 O13 P5 -86(3) . . . . ?
O1 Er1 O16 P6 -168(3) . . . . ?
O7 Er1 O16 P6 27(4) . . . . ?
O13 Er1 O16 P6 -27(3) . . . . ?
O10 Er1 O16 P6 -101(3) . . . . ?
O4 Er1 O16 P6 119(3) . . . . ?
O19 Er1 O16 P6 51(3) . . . . ?
O28 W1 O20 P7 178.5(16) . . . . ?
O25 W1 O20 P7 128(2) . . . . ?
O24 W1 O20 P7 -135(2) . . . . ?
O26 W1 O20 P7 40.3(18) . . . . ?
O27 W1 O20 P7 -45.2(18) . . . . ?
O23 W1 O20 P7 0.2(15) 3_676 . . . ?
O28 W1 O20 O23 178(2) . . . 3_676 ?
O25 W1 O20 O23 127.5(15) . . . 3_676 ?
O24 W1 O20 O23 -135.1(15) . . . 3_676 ?
O26 W1 O20 O23 40.1(14) . . . 3_676 ?
O27 W1 O20 O23 -45.5(14) . . . 3_676 ?
O28 W1 O20 O21 -111(3) . . . 3_676 ?
O25 W1 O20 O21 -161(3) . . . 3_676 ?
O24 W1 O20 O21 -64(2) . . . 3_676 ?
O26 W1 O20 O21 111(2) . . . 3_676 ?
O27 W1 O20 O21 26(2) . . . 3_676 ?
O23 W1 O20 O21 71(3) 3_676 . . 3_676 ?
O28 W1 O20 W2 -45(3) . . . . ?
O25 W1 O20 W2 -95.7(9) . . . . ?
O24 W1 O20 W2 1.8(6) . . . . ?
O26 W1 O20 W2 176.9(8) . . . . ?
O27 W1 O20 W2 91.4(8) . . . . ?
O23 W1 O20 W2 136.8(17) 3_676 . . . ?
O28 W1 O20 W3 46(3) . . . . ?
O25 W1 O20 W3 -4.4(6) . . . . ?
O24 W1 O20 W3 93.1(9) . . . . ?
O26 W1 O20 W3 -91.8(8) . . . . ?
O27 W1 O20 W3 -177.3(7) . . . . ?
O23 W1 O20 W3 -131.9(16) 3_676 . . . ?
O31 W2 O20 P7 176.9(14) . . . . ?
O24 W2 O20 P7 137(2) . . . . ?
O29 W2 O20 P7 -123.3(19) . . . . ?
O38 W2 O20 P7 -37.0(18) 3_676 . . . ?
O30 W2 O20 P7 48.7(18) . . . . ?
O31 W2 O20 O23 104(3) . . . 3_676 ?
O24 W2 O20 O23 64(2) . . . 3_676 ?
O29 W2 O20 O23 164(3) . . . 3_676 ?
O38 W2 O20 O23 -110(2) 3_676 . . 3_676 ?
O30 W2 O20 O23 -24(2) . . . 3_676 ?
O31 W2 O20 O21 177(2) . . . 3_676 ?
O24 W2 O20 O21 137.0(15) . . . 3_676 ?
O29 W2 O20 O21 -123.5(15) . . . 3_676 ?
O38 W2 O20 O21 -37.3(13) 3_676 . . 3_676 ?
O30 W2 O20 O21 48.4(13) . . . 3_676 ?
O31 W2 O20 W1 38(3) . . . . ?
O24 W2 O20 W1 -1.8(6) . . . . ?
O29 W2 O20 W1 97.6(9) . . . . ?
O38 W2 O20 W1 -176.2(8) 3_676 . . . ?
O30 W2 O20 W1 -90.5(8) . . . . ?
O31 W2 O20 W3 -55(3) . . . . ?
O24 W2 O20 W3 -94.5(9) . . . . ?
O29 W2 O20 W3 4.9(6) . . . . ?
O38 W2 O20 W3 91.1(8) 3_676 . . . ?
O30 W2 O20 W3 176.8(7) . . . . ?
O33 W3 O20 P7 -177.0(13) . . . . ?
O32 W3 O20 P7 -45.8(16) . . . . ?
O40 W3 O20 P7 41.9(16) 3_676 . . . ?
O29 W3 O20 P7 125.2(18) . . . . ?
O25 W3 O20 P7 -132.2(18) . . . . ?
O22 W3 O20 P7 -0.7(12) 3_676 . . . ?
O33 W3 O20 O23 -107(3) . . . 3_676 ?
O32 W3 O20 O23 24(2) . . . 3_676 ?
O40 W3 O20 O23 111(2) 3_676 . . 3_676 ?
O29 W3 O20 O23 -165(2) . . . 3_676 ?
O25 W3 O20 O23 -63(2) . . . 3_676 ?
O22 W3 O20 O23 69(2) 3_676 . . 3_676 ?
O33 W3 O20 O21 120(2) . . . 3_676 ?
O32 W3 O20 O21 -109(2) . . . 3_676 ?
O40 W3 O20 O21 -21(2) 3_676 . . 3_676 ?
O29 W3 O20 O21 62.3(19) . . . 3_676 ?
O25 W3 O20 O21 165(2) . . . 3_676 ?
O22 W3 O20 O21 -64(2) 3_676 . . 3_676 ?
O33 W3 O20 W1 -40(2) . . . . ?
O32 W3 O20 W1 90.7(8) . . . . ?
O40 W3 O20 W1 178.4(7) 3_676 . . . ?
O29 W3 O20 W1 -98.3(9) . . . . ?
O25 W3 O20 W1 4.3(6) . . . . ?
O22 W3 O20 W1 135.8(16) 3_676 . . . ?
O33 W3 O20 W2 53(2) . . . . ?
O32 W3 O20 W2 -175.9(8) . . . . ?
O40 W3 O20 W2 -88.2(8) 3_676 . . . ?
O29 W3 O20 W2 -4.8(6) . . . . ?
O25 W3 O20 W2 97.8(9) . . . . ?
O22 W3 O20 W2 -130.7(16) 3_676 . . . ?
O39 W5 O21 P7 -178.9(15) . . . . ?
O34 W5 O21 P7 -131(2) . . . . ?
O26 W5 O21 P7 -41(2) . . . . ?
O38 W5 O21 P7 134(2) . . . . ?
O37 W5 O21 P7 44(2) . . . . ?
O23 W5 O21 P7 -1.6(16) 3_676 . . . ?
O39 W5 O21 O23 -177(2) . . . 3_676 ?
O34 W5 O21 O23 -129.1(15) . . . 3_676 ?
O26 W5 O21 O23 -39.1(14) . . . 3_676 ?
O38 W5 O21 O23 135.1(16) . . . 3_676 ?
O37 W5 O21 O23 45.2(14) . . . 3_676 ?
O39 W5 O21 O22 -104(3) . . . 3_676 ?
O34 W5 O21 O22 -55(2) . . . 3_676 ?
O26 W5 O21 O22 34(2) . . . 3_676 ?
O38 W5 O21 O22 -151(3) . . . 3_676 ?
O37 W5 O21 O22 119(2) . . . 3_676 ?
O23 W5 O21 O22 74(2) 3_676 . . 3_676 ?
O39 W5 O21 O20 103(3) . . . 3_676 ?
O34 W5 O21 O20 151(3) . . . 3_676 ?
O26 W5 O21 O20 -119(2) . . . 3_676 ?
O38 W5 O21 O20 56(2) . . . 3_676 ?
O37 W5 O21 O20 -34(2) . . . 3_676 ?
O23 W5 O21 O20 -80(3) 3_676 . . 3_676 ?
O41 W6 O22 P7 177.3(14) . . . . ?
O37 W6 O22 P7 -43.8(17) . . . . ?
O35 W6 O22 P7 127.3(19) 3_676 . . . ?
O40 W6 O22 P7 -130.3(19) . . . . ?
O27 W6 O22 P7 43.6(17) . . . . ?
O23 W6 O22 P7 0.9(13) 3_676 . . . ?
O41 W6 O22 O21 110(3) . . . 3_676 ?
O37 W6 O22 O21 -112(2) . . . 3_676 ?
O35 W6 O22 O21 60(2) 3_676 . . 3_676 ?
O40 W6 O22 O21 162(3) . . . 3_676 ?
O27 W6 O22 O21 -24(2) . . . 3_676 ?
O23 W6 O22 O21 -67(2) 3_676 . . 3_676 ?
O41 W6 O22 O23 176.4(19) . . . 3_676 ?
O37 W6 O22 O23 -44.8(12) . . . 3_676 ?
O35 W6 O22 O23 126.4(14) 3_676 . . 3_676 ?
O40 W6 O22 O23 -131.3(14) . . . 3_676 ?
O27 W6 O22 O23 42.7(12) . . . 3_676 ?
O41 W6 O22 W3 -48(2) . . . 3_676 ?
O37 W6 O22 W3 91.3(8) . . . 3_676 ?
O35 W6 O22 W3 -97.5(10) 3_676 . . 3_676 ?
O40 W6 O22 W3 4.8(6) . . . 3_676 ?
O27 W6 O22 W3 178.8(8) . . . 3_676 ?
O23 W6 O22 W3 136.1(15) 3_676 . . 3_676 ?
O41 W6 O22 W4 45(2) . . . 3_676 ?
O37 W6 O22 W4 -176.6(7) . . . 3_676 ?
O35 W6 O22 W4 -5.4(6) 3_676 . . 3_676 ?
O40 W6 O22 W4 96.9(9) . . . 3_676 ?
O27 W6 O22 W4 -89.1(8) . . . 3_676 ?
O23 W6 O22 W4 -131.8(15) 3_676 . . 3_676 ?
O31 W2 O24 W1 -161.7(15) . . . . ?
O29 W2 O24 W1 -59.4(15) . . . . ?
O38 W2 O24 W1 18(3) 3_676 . . . ?
O30 W2 O24 W1 97.2(15) . . . . ?
O20 W2 O24 W1 4.0(14) . . . . ?
O28 W1 O24 W2 160.2(15) . . . . ?
O25 W1 O24 W2 59.1(15) . . . . ?
O26 W1 O24 W2 -16(3) . . . . ?
O27 W1 O24 W2 -96.8(15) . . . . ?
O20 W1 O24 W2 -4.1(14) . . . . ?
O23 W1 O24 W2 -31.3(16) 3_676 . . . ?
O28 W1 O25 W3 -153.6(14) . . . . ?
O24 W1 O25 W3 -51.9(14) . . . . ?
O26 W1 O25 W3 103.8(14) . . . . ?
O27 W1 O25 W3 27(2) . . . . ?
O20 W1 O25 W3 9.6(13) . . . . ?
O23 W1 O25 W3 40.5(15) 3_676 . . . ?
O33 W3 O25 W1 154.4(13) . . . . ?
O32 W3 O25 W1 -103.2(14) . . . . ?
O40 W3 O25 W1 -23(2) 3_676 . . . ?
O29 W3 O25 W1 51.4(14) . . . . ?
O22 W3 O25 W1 -40.1(15) 3_676 . . . ?
O20 W3 O25 W1 -9.4(13) . . . . ?
O39 W5 O26 W1 -161.9(13) . . . . ?
O34 W5 O26 W1 97.2(14) . . . . ?
O38 W5 O26 W1 18(3) . . . . ?
O37 W5 O26 W1 -59.6(13) . . . . ?
O21 W5 O26 W1 31.8(15) . . . . ?
O23 W5 O26 W1 4.8(13) 3_676 . . . ?
O28 W1 O26 W5 161.7(13) . . . . ?
O25 W1 O26 W5 -96.0(14) . . . . ?
O24 W1 O26 W5 -23(2) . . . . ?
O27 W1 O26 W5 60.0(13) . . . . ?
O20 W1 O26 W5 -32.7(15) . . . . ?
O23 W1 O26 W5 -4.9(13) 3_676 . . . ?
O28 W1 O27 W6 -156.1(12) . . . . ?
O25 W1 O27 W6 24(2) . . . . ?
O24 W1 O27 W6 100.7(12) . . . . ?
O26 W1 O27 W6 -54.3(12) . . . . ?
O20 W1 O27 W6 38.9(14) . . . . ?
O23 W1 O27 W6 8.4(12) 3_676 . . . ?
O41 W6 O27 W1 156.6(12) . . . . ?
O37 W6 O27 W1 55.0(12) . . . . ?
O35 W6 O27 W1 -100.7(13) 3_676 . . . ?
O40 W6 O27 W1 -25(2) . . . . ?
O22 W6 O27 W1 -39.0(14) . . . . ?
O23 W6 O27 W1 -8.3(12) 3_676 . . . ?
O31 W2 O29 W3 150.3(13) . . . . ?
O24 W2 O29 W3 49.5(13) . . . . ?
O38 W2 O29 W3 -107.2(13) 3_676 . . . ?
O30 W2 O29 W3 -30(2) . . . . ?
O20 W2 O29 W3 -10.0(13) . . . . ?
O33 W3 O29 W2 -150.5(13) . . . . ?
O32 W3 O29 W2 31(2) . . . . ?
O40 W3 O29 W2 106.5(14) 3_676 . . . ?
O25 W3 O29 W2 -48.1(13) . . . . ?
O22 W3 O29 W2 43.4(14) 3_676 . . . ?
O20 W3 O29 W2 10.0(13) . . . . ?
O31 W2 O30 W4 158.0(12) . . . 3_676 ?
O24 W2 O30 W4 -100.2(12) . . . 3_676 ?
O29 W2 O30 W4 -21(2) . . . 3_676 ?
O38 W2 O30 W4 56.3(12) 3_676 . . 3_676 ?
O20 W2 O30 W4 -39.7(13) . . . 3_676 ?
O33 W3 O32 W4 -154.4(14) . . . . ?
O40 W3 O32 W4 -51.0(14) 3_676 . . . ?
O29 W3 O32 W4 24(2) . . . . ?
O25 W3 O32 W4 103.0(15) . . . . ?
O22 W3 O32 W4 10.1(14) 3_676 . . . ?
O20 W3 O32 W4 42.8(15) . . . . ?
O36 W4 O32 W3 153.8(14) . . . . ?
O30 W4 O32 W3 -28(3) 3_676 . . . ?
O35 W4 O32 W3 48.9(15) . . . . ?
O34 W4 O32 W3 -105.1(15) . . . . ?
O22 W4 O32 W3 -10.1(14) 3_676 . . . ?
O39 W5 O34 W4 155.5(13) . . . . ?
O26 W5 O34 W4 -101.7(13) . . . . ?
O38 W5 O34 W4 56.5(13) . . . . ?
O37 W5 O34 W4 -23(2) . . . . ?
O21 W5 O34 W4 -9.3(13) . . . . ?
O23 W5 O34 W4 -39.0(14) 3_676 . . . ?
O36 W4 O34 W5 -156.6(13) . . . . ?
O30 W4 O34 W5 -56.6(13) 3_676 . . . ?
O35 W4 O34 W5 23(2) . . . . ?
O32 W4 O34 W5 100.9(13) . . . . ?
O22 W4 O34 W5 38.7(14) 3_676 . . . ?
O36 W4 O35 W6 -150.5(14) . . . 3_676 ?
O30 W4 O35 W6 109.5(15) 3_676 . . 3_676 ?
O32 W4 O35 W6 -48.0(15) . . . 3_676 ?
O34 W4 O35 W6 30(2) . . . 3_676 ?
O22 W4 O35 W6 12.0(14) 3_676 . . 3_676 ?
O41 W6 O37 W5 -157.1(12) . . . . ?
O35 W6 O37 W5 18(2) 3_676 . . . ?
O40 W6 O37 W5 100.5(12) . . . . ?
O27 W6 O37 W5 -56.6(12) . . . . ?
O22 W6 O37 W5 37.1(13) . . . . ?
O23 W6 O37 W5 5.6(11) 3_676 . . . ?
O39 W5 O37 W6 158.2(12) . . . . ?
O34 W5 O37 W6 -23(2) . . . . ?
O26 W5 O37 W6 56.7(12) . . . . ?
O38 W5 O37 W6 -101.7(13) . . . . ?
O21 W5 O37 W6 -35.8(13) . . . . ?
O23 W5 O37 W6 -5.7(12) 3_676 . . . ?
O39 W5 O38 W2 -160.2(13) . . . 3_676 ?
O34 W5 O38 W2 -60.3(13) . . . 3_676 ?
O26 W5 O38 W2 20(3) . . . 3_676 ?
O37 W5 O38 W2 96.4(13) . . . 3_676 ?
O21 W5 O38 W2 4.8(13) . . . 3_676 ?
O23 W5 O38 W2 31.7(14) 3_676 . . 3_676 ?
O41 W6 O40 W3 153.2(13) . . . 3_676 ?
O37 W6 O40 W3 -105.0(14) . . . 3_676 ?
O35 W6 O40 W3 50.1(14) 3_676 . . 3_676 ?
O27 W6 O40 W3 -25(3) . . . 3_676 ?
O22 W6 O40 W3 -9.7(13) . . . 3_676 ?
O23 W6 O40 W3 -40.2(15) 3_676 . . 3_676 ?
O50 W7 O42 P8 177.4(16) . . . . ?
O47 W7 O42 P8 131(2) . . . . ?
O48 W7 O42 P8 43(2) . . . . ?
O49 W7 O42 P8 -46(2) . . . . ?
O46 W7 O42 P8 -129(2) . . . . ?
O45 W7 O42 P8 0.2(14) 3_775 . . . ?
O50 W7 O42 O45 177(2) . . . 3_775 ?
O47 W7 O42 O45 131.0(16) . . . 3_775 ?
O48 W7 O42 O45 42.5(14) . . . 3_775 ?
O49 W7 O42 O45 -45.8(14) . . . 3_775 ?
O46 W7 O42 O45 -128.8(16) . . . 3_775 ?
O50 W7 O42 O43 -105(3) . . . 3_775 ?
O47 W7 O42 O43 -151(3) . . . 3_775 ?
O48 W7 O42 O43 121(2) . . . 3_775 ?
O49 W7 O42 O43 32(2) . . . 3_775 ?
O46 W7 O42 O43 -51(2) . . . 3_775 ?
O45 W7 O42 O43 78(3) 3_775 . . 3_775 ?
O60 W11 O43 P8 -179.7(13) . . . . ?
O48 W11 O43 P8 -41.2(16) . . . . ?
O56 W11 O43 P8 -126.7(18) . . . . ?
O59 W11 O43 P8 132.3(19) . . . . ?
O58 W11 O43 P8 46.7(16) . . . . ?
O60 W11 O43 O45 -179.8(18) . . . 3_775 ?
O48 W11 O43 O45 -41.3(12) . . . 3_775 ?
O56 W11 O43 O45 -126.7(14) . . . 3_775 ?
O59 W11 O43 O45 132.3(14) . . . 3_775 ?
O58 W11 O43 O45 46.7(12) . . . 3_775 ?
O60 W11 O43 O42 114(3) . . . 3_775 ?
O48 W11 O43 O42 -108(2) . . . 3_775 ?
O56 W11 O43 O42 167(3) . . . 3_775 ?
O59 W11 O43 O42 66(2) . . . 3_775 ?
O58 W11 O43 O42 -20(2) . . . 3_775 ?
O60 W11 O43 W8 43(2) . . . 3_775 ?
O48 W11 O43 W8 -178.2(8) . . . 3_775 ?
O56 W11 O43 W8 96.3(10) . . . 3_775 ?
O59 W11 O43 W8 -4.7(7) . . . 3_775 ?
O58 W11 O43 W8 -90.3(8) . . . 3_775 ?
O60 W11 O43 W10 -51(2) . . . . ?
O48 W11 O43 W10 87.5(8) . . . . ?
O56 W11 O43 W10 2.1(6) . . . . ?
O59 W11 O43 W10 -98.9(9) . . . . ?
O58 W11 O43 W10 175.5(8) . . . . ?
O57 W10 O43 P8 -179.0(13) . . . . ?
O62 W10 O43 P8 -48.2(15) 3_775 . . . ?
O56 W10 O43 P8 127.7(18) . . . . ?
O52 W10 O43 P8 -132.1(18) 3_775 . . . ?
O54 W10 O43 P8 40.0(15) . . . . ?
O44 W10 O43 P8 -4.0(12) 3_775 . . . ?
O57 W10 O43 O45 119(2) . . . 3_775 ?
O62 W10 O43 O45 -110(2) 3_775 . . 3_775 ?
O56 W10 O43 O45 65.8(19) . . . 3_775 ?
O52 W10 O43 O45 166(2) 3_775 . . 3_775 ?
O54 W10 O43 O45 -22(2) . . . 3_775 ?
O44 W10 O43 O45 -66(2) 3_775 . . 3_775 ?
O57 W10 O43 O42 -114(3) . . . 3_775 ?
O62 W10 O43 O42 17(2) 3_775 . . 3_775 ?
O56 W10 O43 O42 -168(2) . . . 3_775 ?
O52 W10 O43 O42 -67(2) 3_775 . . 3_775 ?
O54 W10 O43 O42 105(2) . . . 3_775 ?
O44 W10 O43 O42 61(2) 3_775 . . 3_775 ?
O57 W10 O43 W8 -43(2) . . . 3_775 ?
O62 W10 O43 W8 87.6(8) 3_775 . . 3_775 ?
O56 W10 O43 W8 -96.4(10) . . . 3_775 ?
O52 W10 O43 W8 3.8(6) 3_775 . . 3_775 ?
O54 W10 O43 W8 175.9(8) . . . 3_775 ?
O44 W10 O43 W8 131.9(15) 3_775 . . 3_775 ?
O57 W10 O43 W11 51(2) . . . . ?
O62 W10 O43 W11 -178.0(8) 3_775 . . . ?
O56 W10 O43 W11 -2.1(6) . . . . ?
O52 W10 O43 W11 98.2(9) 3_775 . . . ?
O54 W10 O43 W11 -89.8(8) . . . . ?
O44 W10 O43 W11 -133.7(15) 3_775 . . . ?
O63 W12 O44 P8 -179.1(13) . . . . ?
O62 W12 O44 P8 130(2) . . . . ?
O58 W12 O44 P8 -42.8(17) . . . . ?
O61 W12 O44 P8 -125.6(19) . . . . ?
O49 W12 O44 P8 46.2(17) . . . . ?
O63 W12 O44 O45 179.4(17) . . . 3_775 ?
O62 W12 O44 O45 128.7(14) . . . 3_775 ?
O58 W12 O44 O45 -44.3(12) . . . 3_775 ?
O61 W12 O44 O45 -127.0(14) . . . 3_775 ?
O49 W12 O44 O45 44.7(12) . . . 3_775 ?
O63 W12 O44 W10 44(2) . . . 3_775 ?
O62 W12 O44 W10 -6.4(7) . . . 3_775 ?
O58 W12 O44 W10 -179.4(8) . . . 3_775 ?
O61 W12 O44 W10 97.9(10) . . . 3_775 ?
O49 W12 O44 W10 -90.4(9) . . . 3_775 ?
O63 W12 O44 W9 -50(2) . . . 3_775 ?
O62 W12 O44 W9 -101.2(10) . . . 3_775 ?
O58 W12 O44 W9 85.8(8) . . . 3_775 ?
O61 W12 O44 W9 3.1(7) . . . 3_775 ?
O49 W12 O44 W9 174.8(8) . . . 3_775 ?
O53 W8 O46 W7 -152.7(14) . . . . ?
O59 W8 O46 W7 26(2) 3_775 . . . ?
O52 W8 O46 W7 106.8(14) . . . . ?
O51 W8 O46 W7 -50.9(14) . . . . ?
O43 W8 O46 W7 42.8(15) 3_775 . . . ?
O50 W7 O46 W8 150.2(14) . . . . ?
O47 W7 O46 W8 50.2(14) . . . . ?
O48 W7 O46 W8 -32(2) . . . . ?
O49 W7 O46 W8 -108.8(14) . . . . ?
O42 W7 O46 W8 -12.9(13) . . . . ?
O45 W7 O46 W8 -41.8(14) 3_775 . . . ?
O50 W7 O47 W9 -155.4(14) . . . . ?
O48 W7 O47 W9 101.6(14) . . . . ?
O49 W7 O47 W9 18(3) . . . . ?
O46 W7 O47 W9 -51.7(14) . . . . ?
O42 W7 O47 W9 9.8(14) . . . . ?
O45 W7 O47 W9 37.7(15) 3_775 . . . ?
O55 W9 O47 W7 154.6(14) . . . . ?
O54 W9 O47 W7 -101.8(14) . . . . ?
O51 W9 O47 W7 54.6(14) . . . . ?
O61 W9 O47 W7 -25(3) 3_775 . . . ?
O44 W9 O47 W7 -41.4(15) 3_775 . . . ?
O50 W7 O48 W11 155.8(13) . . . . ?
O47 W7 O48 W11 -103.7(14) . . . . ?
O49 W7 O48 W11 54.1(13) . . . . ?
O46 W7 O48 W11 -22(2) . . . . ?
O42 W7 O48 W11 -38.9(15) . . . . ?
O45 W7 O48 W11 -11.1(12) 3_775 . . . ?
O60 W11 O48 W7 -154.3(13) . . . . ?
O56 W11 O48 W7 103.5(14) . . . . ?
O59 W11 O48 W7 27(2) . . . . ?
O58 W11 O48 W7 -52.7(14) . . . . ?
O43 W11 O48 W7 40.4(14) . . . . ?
O50 W7 O49 W12 -155.5(11) . . . . ?
O47 W7 O49 W12 31(2) . . . . ?
O48 W7 O49 W12 -52.6(12) . . . . ?
O46 W7 O49 W12 101.2(12) . . . . ?
O42 W7 O49 W12 38.6(13) . . . . ?
O45 W7 O49 W12 9.8(11) 3_775 . . . ?
O63 W12 O49 W7 155.8(11) . . . . ?
O62 W12 O49 W7 -100.9(12) . . . . ?
O58 W12 O49 W7 53.6(12) . . . . ?
O61 W12 O49 W7 -21(2) . . . . ?
O44 W12 O49 W7 -41.4(13) . . . . ?
O55 W9 O51 W8 -155.0(13) . . . . ?
O54 W9 O51 W8 19(2) . . . . ?
O61 W9 O51 W8 102.5(13) 3_775 . . . ?
O47 W9 O51 W8 -54.1(13) . . . . ?
O44 W9 O51 W8 39.7(14) 3_775 . . . ?
O53 W8 O51 W9 155.0(13) . . . . ?
O46 W8 O51 W9 53.2(13) . . . . ?
O59 W8 O51 W9 -102.3(13) 3_775 . . . ?
O52 W8 O51 W9 -26(2) . . . . ?
O43 W8 O51 W9 -38.9(14) 3_775 . . . ?
O53 W8 O52 W10 157.2(12) . . . 3_775 ?
O46 W8 O52 W10 -100.8(13) . . . 3_775 ?
O59 W8 O52 W10 54.4(13) 3_775 . . 3_775 ?
O51 W8 O52 W10 -22(2) . . . 3_775 ?
O43 W8 O52 W10 -7.5(12) 3_775 . . 3_775 ?
O55 W9 O54 W10 -153.9(14) . . . . ?
O51 W9 O54 W10 33(3) . . . . ?
O61 W9 O54 W10 -51.3(15) 3_775 . . . ?
O47 W9 O54 W10 105.5(15) . . . . ?
O44 W9 O54 W10 8.5(14) 3_775 . . . ?
O57 W10 O54 W9 151.9(14) . . . . ?
O62 W10 O54 W9 47.9(15) 3_775 . . . ?
O56 W10 O54 W9 -105.5(15) . . . . ?
O52 W10 O54 W9 -26(2) 3_775 . . . ?
O44 W10 O54 W9 -8.7(14) 3_775 . . . ?
O43 W10 O54 W9 -42.6(15) . . . . ?
O57 W10 O56 W11 -157.1(14) . . . . ?
O62 W10 O56 W11 13(2) 3_775 . . . ?
O52 W10 O56 W11 -56.2(14) 3_775 . . . ?
O54 W10 O56 W11 98.6(14) . . . . ?
O44 W10 O56 W11 36.7(15) 3_775 . . . ?
O43 W10 O56 W11 4.4(13) . . . . ?
O60 W11 O56 W10 157.8(14) . . . . ?
O48 W11 O56 W10 -99.6(14) . . . . ?
O59 W11 O56 W10 56.0(14) . . . . ?
O58 W11 O56 W10 -21(3) . . . . ?
O43 W11 O56 W10 -4.4(13) . . . . ?
O63 W12 O58 W11 -154.5(12) . . . . ?
O62 W12 O58 W11 28(2) . . . . ?
O61 W12 O58 W11 106.4(13) . . . . ?
O49 W12 O58 W11 -52.4(13) . . . . ?
O44 W12 O58 W11 42.2(14) . . . . ?
O60 W11 O58 W12 153.3(12) . . . . ?
O48 W11 O58 W12 50.6(13) . . . . ?
O56 W11 O58 W12 -28(2) . . . . ?
O59 W11 O58 W12 -104.7(13) . . . . ?
O43 W11 O58 W12 -42.8(14) . . . . ?
O60 W11 O59 W8 -154.5(13) . . . 3_775 ?
O48 W11 O59 W8 24(2) . . . 3_775 ?
O56 W11 O59 W8 -52.4(14) . . . 3_775 ?
O58 W11 O59 W8 104.0(14) . . . 3_775 ?
O43 W11 O59 W8 9.1(13) . . . 3_775 ?
O63 W12 O61 W9 154.7(13) . . . 3_775 ?
O62 W12 O61 W9 51.1(14) . . . 3_775 ?
O58 W12 O61 W9 -103.6(14) . . . 3_775 ?
O49 W12 O61 W9 -28(3) . . . 3_775 ?
O44 W12 O61 W9 -5.9(13) . . . 3_775 ?
O63 W12 O62 W10 -147.9(14) . . . 3_775 ?
O58 W12 O62 W10 29(2) . . . 3_775 ?
O61 W12 O62 W10 -48.0(15) . . . 3_775 ?
O49 W12 O62 W10 110.4(15) . . . 3_775 ?
O44 W12 O62 W10 13.3(14) . . . 3_775 ?
Er1 O1 P1 O3 83(3) . . . . ?
Er1 O1 P1 O2 -158(2) . . . . ?
Er1 O1 P1 C1 -37(3) . . . . ?
C5 O3 P1 O1 49(2) . . . . ?
C5 O3 P1 O2 -76(2) . . . . ?
C5 O3 P1 C1 172.2(19) . . . . ?
C3 O2 P1 O1 19.5(19) . . . . ?
C3 O2 P1 O3 145.6(15) . . . . ?
C3 O2 P1 C1 -104.8(17) . . . . ?
Er1 O4 P2 O6 83(3) . . . . ?
Er1 O4 P2 O5 -155(3) . . . . ?
Er1 O4 P2 C2 -39(4) . . . . ?
C9 O6 P2 O4 43(2) . . . . ?
C9 O6 P2 O5 -76(2) . . . . ?
C9 O6 P2 C2 169.5(19) . . . . ?
C7 O5 P2 O4 -179(2) . . . . ?
C7 O5 P2 O6 -55(2) . . . . ?
C7 O5 P2 C2 59(2) . . . . ?
Er1 O7 P3 O8 87(2) . . . . ?
Er1 O7 P3 O9 -150.4(19) . . . . ?
Er1 O7 P3 C11 -33(3) . . . . ?
C13 O8 P3 O7 50(2) . . . . ?
C13 O8 P3 O9 -69(2) . . . . ?
C13 O8 P3 C11 175.2(19) . . . . ?
C15 O9 P3 O7 -165.3(16) . . . . ?
C15 O9 P3 O8 -40.8(19) . . . . ?
C15 O9 P3 C11 73.2(19) . . . . ?
Er1 O10 P4 O12 139(2) . . . . ?
Er1 O10 P4 O11 -101(2) . . . . ?
Er1 O10 P4 C12 18(3) . . . . ?
C19 O12 P4 O10 165.8(18) . . . . ?
C19 O12 P4 O11 40(2) . . . . ?
C19 O12 P4 C12 -70(2) . . . . ?
C17 O11 P4 O10 -56(2) . . . . ?
C17 O11 P4 O12 63.9(19) . . . . ?
C17 O11 P4 C12 179.1(18) . . . . ?
Er1 O13 P5 O14 148(2) . . . . ?
Er1 O13 P5 O15 -91(3) . . . . ?
Er1 O13 P5 C21 31(3) . . . . ?
C23 O14 P5 O13 41(2) . . . . ?
C23 O14 P5 O15 -79(2) . . . . ?
C23 O14 P5 C21 165(2) . . . . ?
C25 O15 P5 O13 -172.5(19) . . . . ?
C25 O15 P5 O14 -47(2) . . . . ?
C25 O15 P5 C21 63(2) . . . . ?
Er1 O16 P6 O18 -75(3) . . . . ?
Er1 O16 P6 O17 164(3) . . . . ?
Er1 O16 P6 C22 40(3) . . . . ?
C29 O18 P6 O16 -53(3) . . . . ?
C29 O18 P6 O17 68(3) . . . . ?
C29 O18 P6 C22 -175(2) . . . . ?
C27 O17 P6 O16 177(2) . . . . ?
C27 O17 P6 O18 54(2) . . . . ?
C27 O17 P6 C22 -57(2) . . . . ?
O23 O21 P7 O21 88(100) 3_676 . . 3_676 ?
O22 O21 P7 O21 -30(100) 3_676 . . 3_676 ?
O20 O21 P7 O21 -146(100) 3_676 . . 3_676 ?
W5 O21 P7 O21 90(100) . . . 3_676 ?
O23 O21 P7 O23 180.000(15) 3_676 . . . ?
O22 O21 P7 O23 61.7(16) 3_676 . . . ?
O20 O21 P7 O23 -53.8(17) 3_676 . . . ?
W5 O21 P7 O23 -178.2(18) . . . . ?
O22 O21 P7 O23 -118.3(16) 3_676 . . 3_676 ?
O20 O21 P7 O23 126.2(17) 3_676 . . 3_676 ?
W5 O21 P7 O23 1.8(18) . . . 3_676 ?
O23 O21 P7 O22 118.3(16) 3_676 . . 3_676 ?
O20 O21 P7 O22 -115.5(16) 3_676 . . 3_676 ?
W5 O21 P7 O22 120(2) . . . 3_676 ?
O23 O21 P7 O22 -61.7(16) 3_676 . . . ?
O22 O21 P7 O22 180.000(2) 3_676 . . . ?
O20 O21 P7 O22 64.5(16) 3_676 . . . ?
W5 O21 P7 O22 -60(2) . . . . ?
O23 O21 P7 O20 -126.2(17) 3_676 . . 3_676 ?
O22 O21 P7 O20 115.5(16) 3_676 . . 3_676 ?
W5 O21 P7 O20 -124(2) . . . 3_676 ?
O23 O21 P7 O20 53.8(17) 3_676 . . . ?
O22 O21 P7 O20 -64.5(16) 3_676 . . . ?
O20 O21 P7 O20 180.000(16) 3_676 . . . ?
W5 O21 P7 O20 56(2) . . . . ?
O21 O23 P7 O21 180.000(15) 3_676 . . . ?
O20 O23 P7 O21 57.4(18) 3_676 . . . ?
O22 O23 P7 O21 -62.1(17) 3_676 . . . ?
W1 O23 P7 O21 57(2) 3_676 . . . ?
W5 O23 P7 O21 -178.4(16) 3_676 . . . ?
W6 O23 P7 O21 -63(2) 3_676 . . . ?
O20 O23 P7 O21 -122.6(18) 3_676 . . 3_676 ?
O22 O23 P7 O21 117.9(17) 3_676 . . 3_676 ?
W1 O23 P7 O21 -123(2) 3_676 . . 3_676 ?
W5 O23 P7 O21 1.6(16) 3_676 . . 3_676 ?
W6 O23 P7 O21 117(2) 3_676 . . 3_676 ?
O21 O23 P7 O23 6(100) 3_676 . . 3_676 ?
O20 O23 P7 O23 -116(100) 3_676 . . 3_676 ?
O22 O23 P7 O23 124(100) 3_676 . . 3_676 ?
W1 O23 P7 O23 -116(100) 3_676 . . 3_676 ?
W5 O23 P7 O23 8(100) 3_676 . . 3_676 ?
W6 O23 P7 O23 123(100) 3_676 . . 3_676 ?
O21 O23 P7 O22 -117.9(17) 3_676 . . 3_676 ?
O20 O23 P7 O22 119.5(16) 3_676 . . 3_676 ?
W1 O23 P7 O22 119(2) 3_676 . . 3_676 ?
W5 O23 P7 O22 -116.3(19) 3_676 . . 3_676 ?
W6 O23 P7 O22 -1.0(14) 3_676 . . 3_676 ?
O21 O23 P7 O22 62.1(17) 3_676 . . . ?
O20 O23 P7 O22 -60.5(16) 3_676 . . . ?
O22 O23 P7 O22 180.000(6) 3_676 . . . ?
W1 O23 P7 O22 -61(2) 3_676 . . . ?
W5 O23 P7 O22 63.7(19) 3_676 . . . ?
W6 O23 P7 O22 179.0(14) 3_676 . . . ?
O21 O23 P7 O20 122.6(18) 3_676 . . 3_676 ?
O22 O23 P7 O20 -119.5(16) 3_676 . . 3_676 ?
W1 O23 P7 O20 -0.3(16) 3_676 . . 3_676 ?
W5 O23 P7 O20 124(2) 3_676 . . 3_676 ?
W6 O23 P7 O20 -121(2) 3_676 . . 3_676 ?
O21 O23 P7 O20 -57.4(18) 3_676 . . . ?
O20 O23 P7 O20 180.000(9) 3_676 . . . ?
O22 O23 P7 O20 60.5(16) 3_676 . . . ?
W1 O23 P7 O20 179.7(16) 3_676 . . . ?
W5 O23 P7 O20 -56(2) 3_676 . . . ?
W6 O23 P7 O20 59(2) 3_676 . . . ?
O21 O22 P7 O21 180.000(2) 3_676 . . . ?
O23 O22 P7 O21 58.9(16) 3_676 . . . ?
W6 O22 P7 O21 57.8(19) . . . . ?
W3 O22 P7 O21 -64(2) 3_676 . . . ?
W4 O22 P7 O21 176.8(16) 3_676 . . . ?
O23 O22 P7 O21 -121.1(16) 3_676 . . 3_676 ?
W6 O22 P7 O21 -122.2(19) . . . 3_676 ?
W3 O22 P7 O21 116(2) 3_676 . . 3_676 ?
W4 O22 P7 O21 -3.2(16) 3_676 . . 3_676 ?
O21 O22 P7 O23 -58.9(16) 3_676 . . . ?
O23 O22 P7 O23 180.000(7) 3_676 . . . ?
W6 O22 P7 O23 178.9(15) . . . . ?
W3 O22 P7 O23 57.4(19) 3_676 . . . ?
W4 O22 P7 O23 -62.1(19) 3_676 . . . ?
O21 O22 P7 O23 121.1(16) 3_676 . . 3_676 ?
W6 O22 P7 O23 -1.1(15) . . . 3_676 ?
W3 O22 P7 O23 -122.6(19) 3_676 . . 3_676 ?
W4 O22 P7 O23 117.9(19) 3_676 . . 3_676 ?
O21 O22 P7 O22 29(100) 3_676 . . 3_676 ?
O23 O22 P7 O22 -92(100) 3_676 . . 3_676 ?
W6 O22 P7 O22 -93(100) . . . 3_676 ?
W3 O22 P7 O22 145(100) 3_676 . . 3_676 ?
W4 O22 P7 O22 26(100) 3_676 . . 3_676 ?
O21 O22 P7 O20 -115.5(16) 3_676 . . 3_676 ?
O23 O22 P7 O20 123.4(15) 3_676 . . 3_676 ?
W6 O22 P7 O20 122.3(19) . . . 3_676 ?
W3 O22 P7 O20 0.8(15) 3_676 . . 3_676 ?
W4 O22 P7 O20 -118.7(19) 3_676 . . 3_676 ?
O21 O22 P7 O20 64.5(16) 3_676 . . . ?
O23 O22 P7 O20 -56.6(15) 3_676 . . . ?
W6 O22 P7 O20 -57.7(19) . . . . ?
W3 O22 P7 O20 -179.2(15) 3_676 . . . ?
W4 O22 P7 O20 61.3(19) 3_676 . . . ?
O23 O20 P7 O21 -54.9(17) 3_676 . . . ?
O21 O20 P7 O21 180.000(16) 3_676 . . . ?
W1 O20 P7 O21 -55(2) . . . . ?
W2 O20 P7 O21 179.7(17) . . . . ?
W3 O20 P7 O21 65.5(19) . . . . ?
O23 O20 P7 O21 125.1(17) 3_676 . . 3_676 ?
W1 O20 P7 O21 125(2) . . . 3_676 ?
W2 O20 P7 O21 -0.3(17) . . . 3_676 ?
W3 O20 P7 O21 -114.5(19) . . . 3_676 ?
O23 O20 P7 O23 180.000(8) 3_676 . . . ?
O21 O20 P7 O23 54.9(17) 3_676 . . . ?
W1 O20 P7 O23 179.7(17) . . . . ?
W2 O20 P7 O23 55(2) . . . . ?
W3 O20 P7 O23 -59.6(19) . . . . ?
O21 O20 P7 O23 -125.1(17) 3_676 . . 3_676 ?
W1 O20 P7 O23 -0.3(17) . . . 3_676 ?
W2 O20 P7 O23 -125(2) . . . 3_676 ?
W3 O20 P7 O23 120.4(19) . . . 3_676 ?
O23 O20 P7 O22 -119.6(17) 3_676 . . 3_676 ?
O21 O20 P7 O22 115.3(17) 3_676 . . 3_676 ?
W1 O20 P7 O22 -120(2) . . . 3_676 ?
W2 O20 P7 O22 115(2) . . . 3_676 ?
W3 O20 P7 O22 0.8(14) . . . 3_676 ?
O23 O20 P7 O22 60.4(17) 3_676 . . . ?
O21 O20 P7 O22 -64.7(17) 3_676 . . . ?
W1 O20 P7 O22 60(2) . . . . ?
W2 O20 P7 O22 -65(2) . . . . ?
W3 O20 P7 O22 -179.2(14) . . . . ?
O23 O20 P7 O20 84(100) 3_676 . . 3_676 ?
O21 O20 P7 O20 -41(100) 3_676 . . 3_676 ?
W1 O20 P7 O20 84(100) . . . 3_676 ?
W2 O20 P7 O20 -41(100) . . . 3_676 ?
W3 O20 P7 O20 -155(100) . . . 3_676 ?
O42 O45 P8 O45 94(60) 3_775 . . 3_775 ?
O43 O45 P8 O45 -144(60) 3_775 . . 3_775 ?
O44 O45 P8 O45 -24(60) 3_775 . . 3_775 ?
W7 O45 P8 O45 94(60) 3_775 . . 3_775 ?
O43 O45 P8 O42 122.3(18) 3_775 . . 3_775 ?
O44 O45 P8 O42 -118.4(17) 3_775 . . 3_775 ?
W7 O45 P8 O42 -0.2(16) 3_775 . . 3_775 ?
O42 O45 P8 O42 180.000(5) 3_775 . . . ?
O43 O45 P8 O42 -57.7(18) 3_775 . . . ?
O44 O45 P8 O42 61.6(17) 3_775 . . . ?
W7 O45 P8 O42 179.8(16) 3_775 . . . ?
O42 O45 P8 O43 -122.3(18) 3_775 . . 3_775 ?
O44 O45 P8 O43 119.3(15) 3_775 . . 3_775 ?
W7 O45 P8 O43 -123(2) 3_775 . . 3_775 ?
O42 O45 P8 O43 57.7(18) 3_775 . . . ?
O43 O45 P8 O43 180.000(3) 3_775 . . . ?
O44 O45 P8 O43 -60.7(15) 3_775 . . . ?
W7 O45 P8 O43 57(2) 3_775 . . . ?
O42 O45 P8 O44 -61.6(17) 3_775 . . . ?
O43 O45 P8 O44 60.7(15) 3_775 . . . ?
O44 O45 P8 O44 180.0 3_775 . . . ?
W7 O45 P8 O44 -62(2) 3_775 . . . ?
O42 O45 P8 O44 118.4(17) 3_775 . . 3_775 ?
O43 O45 P8 O44 -119.3(15) 3_775 . . 3_775 ?
W7 O45 P8 O44 118(2) 3_775 . . 3_775 ?
O43 O42 P8 O45 -121.9(17) 3_775 . . 3_775 ?
W7 O42 P8 O45 -0.2(17) . . . 3_775 ?
O45 O42 P8 O45 180.000(5) 3_775 . . . ?
O43 O42 P8 O45 58.1(17) 3_775 . . . ?
W7 O42 P8 O45 179.8(17) . . . . ?
O45 O42 P8 O42 -112(100) 3_775 . . 3_775 ?
O43 O42 P8 O42 126(100) 3_775 . . 3_775 ?
W7 O42 P8 O42 -112(100) . . . 3_775 ?
O45 O42 P8 O43 121.9(17) 3_775 . . 3_775 ?
W7 O42 P8 O43 122(2) . . . 3_775 ?
O45 O42 P8 O43 -58.1(17) 3_775 . . . ?
O43 O42 P8 O43 180.000(7) 3_775 . . . ?
W7 O42 P8 O43 -58(2) . . . . ?
O45 O42 P8 O44 59.8(16) 3_775 . . . ?
O43 O42 P8 O44 -62.1(15) 3_775 . . . ?
W7 O42 P8 O44 60(2) . . . . ?
O45 O42 P8 O44 -120.2(16) 3_775 . . 3_775 ?
O43 O42 P8 O44 117.9(15) 3_775 . . 3_775 ?
W7 O42 P8 O44 -120(2) . . . 3_775 ?
O42 O43 P8 O45 124.4(16) 3_775 . . 3_775 ?
W8 O43 P8 O45 123(2) 3_775 . . 3_775 ?
W11 O43 P8 O45 -0.1(14) . . . 3_775 ?
W10 O43 P8 O45 -115.1(18) . . . 3_775 ?
O45 O43 P8 O45 180.000(4) 3_775 . . . ?
O42 O43 P8 O45 -55.6(16) 3_775 . . . ?
W8 O43 P8 O45 -57(2) 3_775 . . . ?
W11 O43 P8 O45 179.9(14) . . . . ?
W10 O43 P8 O45 64.9(18) . . . . ?
O45 O43 P8 O42 -124.4(16) 3_775 . . 3_775 ?
W8 O43 P8 O42 -1.1(16) 3_775 . . 3_775 ?
W11 O43 P8 O42 -125(2) . . . 3_775 ?
W10 O43 P8 O42 120.5(19) . . . 3_775 ?
O45 O43 P8 O42 55.6(16) 3_775 . . . ?
O42 O43 P8 O42 180.000(7) 3_775 . . . ?
W8 O43 P8 O42 178.9(16) 3_775 . . . ?
W11 O43 P8 O42 55(2) . . . . ?
W10 O43 P8 O42 -59.5(19) . . . . ?
O45 O43 P8 O43 130(100) 3_775 . . 3_775 ?
O42 O43 P8 O43 -106(100) 3_775 . . 3_775 ?
W8 O43 P8 O43 -107(100) 3_775 . . 3_775 ?
W11 O43 P8 O43 130(100) . . . 3_775 ?
W10 O43 P8 O43 15(100) . . . 3_775 ?
O45 O43 P8 O44 -60.6(15) 3_775 . . . ?
O42 O43 P8 O44 63.8(16) 3_775 . . . ?
W8 O43 P8 O44 62.8(19) 3_775 . . . ?
W11 O43 P8 O44 -60.7(18) . . . . ?
W10 O43 P8 O44 -175.7(13) . . . . ?
O45 O43 P8 O44 119.4(15) 3_775 . . 3_775 ?
O42 O43 P8 O44 -116.2(16) 3_775 . . 3_775 ?
W8 O43 P8 O44 -117.2(19) 3_775 . . 3_775 ?
W11 O43 P8 O44 119.3(18) . . . 3_775 ?
W10 O43 P8 O44 4.3(13) . . . 3_775 ?
W12 O44 P8 O45 -1.8(15) . . . 3_775 ?
W10 O44 P8 O45 123.7(19) 3_775 . . 3_775 ?
W9 O44 P8 O45 -119.2(18) 3_775 . . 3_775 ?
O45 O44 P8 O45 180.0 3_775 . . . ?
W12 O44 P8 O45 178.2(15) . . . . ?
W10 O44 P8 O45 -56.3(19) 3_775 . . . ?
W9 O44 P8 O45 60.8(18) 3_775 . . . ?
O45 O44 P8 O42 122.6(15) 3_775 . . 3_775 ?
W12 O44 P8 O42 121(2) . . . 3_775 ?
W10 O44 P8 O42 -113.6(19) 3_775 . . 3_775 ?
W9 O44 P8 O42 3.4(15) 3_775 . . 3_775 ?
O45 O44 P8 O42 -57.4(15) 3_775 . . . ?
W12 O44 P8 O42 -59(2) . . . . ?
W10 O44 P8 O42 66.4(19) 3_775 . . . ?
W9 O44 P8 O42 -176.6(15) 3_775 . . . ?
O45 O44 P8 O43 -119.1(15) 3_775 . . 3_775 ?
W12 O44 P8 O43 -120.9(19) . . . 3_775 ?
W10 O44 P8 O43 4.6(14) 3_775 . . 3_775 ?
W9 O44 P8 O43 121.7(18) 3_775 . . 3_775 ?
O45 O44 P8 O43 60.9(15) 3_775 . . . ?
W12 O44 P8 O43 59.1(19) . . . . ?
W10 O44 P8 O43 -175.4(14) 3_775 . . . ?
W9 O44 P8 O43 -58.3(18) 3_775 . . . ?
O45 O44 P8 O44 74(100) 3_775 . . 3_775 ?
W12 O44 P8 O44 72(100) . . . 3_775 ?
W10 O44 P8 O44 -163(100) 3_775 . . 3_775 ?
W9 O44 P8 O44 -46(100) 3_775 . . 3_775 ?
O1 P1 C1 C2 69(2) . . . . ?
O3 P1 C1 C2 -57.0(19) . . . . ?
O2 P1 C1 C2 -166.8(17) . . . . ?
P1 C1 C2 P2 -84(2) . . . . ?
O4 P2 C2 C1 57(2) . . . . ?
O6 P2 C2 C1 -69.5(19) . . . . ?
O5 P2 C2 C1 172.2(16) . . . . ?
P1 O2 C3 C4 -94(2) . . . . ?
P1 O3 C5 C6 128(2) . . . . ?
P2 O5 C7 C8 -157(2) . . . . ?
P2 O6 C9 C10 168.6(18) . . . . ?
O7 P3 C11 C12 -54(2) . . . . ?
O8 P3 C11 C12 -179.2(18) . . . . ?
O9 P3 C11 C12 62(2) . . . . ?
P3 C11 C12 P4 91(2) . . . . ?
O10 P4 C12 C11 -56(2) . . . . ?
O12 P4 C12 C11 -175.5(17) . . . . ?
O11 P4 C12 C11 70.5(19) . . . . ?
P3 O8 C13 C14 163.4(19) . . . . ?
P3 O9 C15 C16 -159.5(17) . . . . ?
P4 O11 C17 C18 -160.3(16) . . . . ?
P4 O12 C19 C20 151.2(19) . . . . ?
O13 P5 C21 C22 -69(2) . . . . ?
O14 P5 C21 C22 165(2) . . . . ?
O15 P5 C21 C22 50(2) . . . . ?
P5 C21 C22 P6 82(3) . . . . ?
O16 P6 C22 C21 -54(3) . . . . ?
O18 P6 C22 C21 66(2) . . . . ?
O17 P6 C22 C21 -178(2) . . . . ?
P5 O14 C23 C24 -168(2) . . . . ?
P5 O15 C25 C26 -179(2) . . . . ?
P6 O17 C27 C28 120(2) . . . . ?
P6 O18 C29 C30 141(2) . . . . ?
